data_4030018
loop_
_publ_author_name
'Xue, Jing Yang'
'Ikemoto, Koki'
'Takahashi, Norihisa'
'Izumi, Tomoo'
'Taka, Hideo'
'Kita, Hiroshi'
'Sato, Sota'
'Isobe, Hiroyuki'

_publ_section_title
;
 Cyclo-meta-phenylene Revisited: Nickel-Mediated Synthesis, Molecular
 Structures, and Device Applications.
;
_journal_issue 20
_journal_name_full 'The Journal of organic chemistry'
_journal_page_first 9735
_journal_page_last 9739
_journal_paper_doi 10.1021/jo501903n
_journal_volume 79
_journal_year 2014
_chemical_formula_sum 'C43 H29.5 N0.5'
_chemical_formula_weight 553.21
_space_group_crystal_system monoclinic
_space_group_IT_number 14
_space_group_name_Hall '-P 2yn'
_space_group_name_H-M_alt 'P 1 21/n 1'
_symmetry_space_group_name_Hall '-P 2yn'
_symmetry_space_group_name_H-M 'P 1 21/n 1'
_atom_sites_solution_hydrogens geom
_atom_sites_solution_primary direct
_atom_sites_solution_secondary difmap
_audit_creation_date 2014-06-27
_audit_creation_method 'by CrystalStructure 4.1'
_cell_angle_alpha 90.0000
_cell_angle_beta 99.125(3)
_cell_angle_gamma 90.0000
_cell_formula_units_Z 8
_cell_length_a 16.7629(11)
_cell_length_b 13.5865(8)
_cell_length_c 26.032(3)
_cell_measurement_reflns_used 6580
_cell_measurement_temperature 93
_cell_measurement_theta_max 74.30
_cell_measurement_theta_min 25.20
_cell_volume 5853.7(9)
_computing_cell_refinement 'CrystalClear-SM Expert 2.1 b29'
_computing_data_collection 'CrystalClear-SM Expert 2.1 b29 (Rigaku, 2013)'
_computing_data_reduction 'CrystalClear-SM Expert 2.1 b29'
_computing_molecular_graphics 'CrystalStructure 4.1'
_computing_publication_material 'CrystalStructure 4.1 (Rigaku, 2014)'
_computing_structure_refinement 'SHELXL97 (Sheldrick, 2008)'
_computing_structure_solution 'SIR92 (Altomare, et al., 1994)'
_diffrn_ambient_temperature 93
_diffrn_detector_area_resol_mean 5.814
_diffrn_measured_fraction_theta_full 0.976
_diffrn_measured_fraction_theta_max 0.976
_diffrn_measurement_device_type 'Rigaku XtaLAB P200'
_diffrn_measurement_method \w
_diffrn_radiation_type 'Cu K\a'
_diffrn_radiation_wavelength 1.54187
_diffrn_reflns_av_R_equivalents 0.0331
_diffrn_reflns_Laue_measured_fraction_full 0.000
_diffrn_reflns_Laue_measured_fraction_max 0.000
_diffrn_reflns_limit_h_max 20
_diffrn_reflns_limit_h_min -20
_diffrn_reflns_limit_k_max 16
_diffrn_reflns_limit_k_min -16
_diffrn_reflns_limit_l_max 32
_diffrn_reflns_limit_l_min -30
_diffrn_reflns_number 81527
_diffrn_reflns_point_group_measured_fraction_full 0.000
_diffrn_reflns_point_group_measured_fraction_max 0.000
_diffrn_reflns_theta_full 74.600
_diffrn_reflns_theta_max 74.600
_diffrn_reflns_theta_min 2.938
_diffrn_standards_number 0
_exptl_absorpt_coefficient_mu 0.543
_exptl_absorpt_correction_T_max 0.897
_exptl_absorpt_correction_T_min 0.658
_exptl_absorpt_correction_type multi-scan
_exptl_absorpt_process_details 'REQAB (Rigaku, 1998)'
_exptl_crystal_colour colorless
_exptl_crystal_density_diffrn 1.255
_exptl_crystal_density_method 'not measured'
_exptl_crystal_description prism
_exptl_crystal_F_000 2328.00
_exptl_crystal_size_max 0.200
_exptl_crystal_size_mid 0.200
_exptl_crystal_size_min 0.200
_refine_diff_density_max 0.88
_refine_diff_density_min -0.41
_refine_ls_extinction_method none
_refine_ls_goodness_of_fit_ref 1.059
_refine_ls_hydrogen_treatment refxyz
_refine_ls_number_parameters 787
_refine_ls_number_reflns 11688
_refine_ls_number_restraints 0
_refine_ls_R_factor_all 0.0449
_refine_ls_R_factor_gt 0.0430
_refine_ls_shift/su_max 0.001
_refine_ls_structure_factor_coef Fsqd
_refine_ls_weighting_details 'w = 1/[\s^2^(Fo^2^)+(0.0627P)^2^+2.5467P] where P=(Fo^2^+2Fc^2^)/3'
_refine_ls_weighting_scheme calc
_refine_ls_wR_factor_gt 0.1126
_refine_ls_wR_factor_ref 0.1155
_reflns_number_gt 10978
_reflns_number_total 11686
_reflns_threshold_expression F^2^>2.0\s(F^2^)
_cod_data_source_file jo501903n_si_004.cif
_cod_data_source_block 7CMP
_cod_depositor_comments 'Adding full bibliography for 4030014--4030018.cif.'
_cod_database_code 4030018

loop_
_symmetry_equiv_pos_site_id
_space_group_symop_operation_xyz
1 +X,+Y,+Z
2 1/2-X,1/2+Y,1/2-Z
3 -X,-Y,-Z
4 1/2+X,1/2-Y,1/2+Z

loop_
_atom_site_label
_atom_site_type_symbol
_atom_site_fract_x
_atom_site_fract_y
_atom_site_fract_z
_atom_site_U_iso_or_equiv
_atom_site_adp_type
_atom_site_occupancy
_atom_site_site_symmetry_multiplicity
_atom_site_calc_flag
C1 C 0.65937(7) 0.64881(9) 1.18541(4) 0.0170(2) Uani 1 4 d
H1A H 0.71463 0.64551 1.18133 0.0204 Uiso 1 4 d
C2 C 0.62072(7) 0.74052(9) 1.18317(4) 0.0168(2) Uani 1 4 d
C3 C 0.53900(7) 0.74436(9) 1.18877(5) 0.0196(2) Uani 1 4 d
H3A H 0.51192 0.80596 1.18728 0.0235 Uiso 1 4 d
C4 C 0.49745(8) 0.65876(9) 1.19647(5) 0.0227(3) Uani 1 4 d
H4A H 0.44198 0.66192 1.20003 0.0272 Uiso 1 4 d
C5 C 0.53656(8) 0.56862(9) 1.19900(5) 0.0222(3) Uani 1 4 d
H5A H 0.50754 0.5105 1.2045 0.0266 Uiso 1 4 d
C6 C 0.61818(7) 0.56183(9) 1.19357(5) 0.0181(2) Uani 1 4 d
C7 C 0.71974(7) 0.83877(8) 1.14122(4) 0.0162(2) Uani 1 4 d
H7A H 0.73229 0.78073 1.12378 0.0195 Uiso 1 4 d
C8 C 0.75797(7) 0.92700(9) 1.13183(4) 0.0166(2) Uani 1 4 d
C9 C 0.73941(8) 1.01112(9) 1.15877(5) 0.0210(2) Uani 1 4 d
H9A H 0.76441 1.07204 1.15307 0.0252 Uiso 1 4 d
C10 C 0.68479(8) 1.00652(9) 1.19379(5) 0.0238(3) Uani 1 4 d
H10A H 0.67363 1.06395 1.21222 0.0286 Uiso 1 4 d
C11 C 0.64660(8) 0.91877(9) 1.20193(5) 0.0206(2) Uani 1 4 d
H11A H 0.60879 0.91646 1.2255 0.0248 Uiso 1 4 d
C12 C 0.66360(7) 0.83353(9) 1.17551(4) 0.0171(2) Uani 1 4 d
C13 C 0.80907(7) 0.86240(8) 1.05260(4) 0.0154(2) Uani 1 4 d
H13A H 0.7783 0.80434 1.05502 0.0185 Uiso 1 4 d
C14 C 0.85041(7) 0.87363(8) 1.01039(5) 0.0165(2) Uani 1 4 d
C15 C 0.89647(7) 0.95821(9) 1.00706(5) 0.0206(2) Uani 1 4 d
H15A H 0.9234 0.96802 0.97799 0.0247 Uiso 1 4 d
C16 C 0.90277(8) 1.02811(9) 1.04652(5) 0.0222(3) Uani 1 4 d
H16A H 0.93567 1.08458 1.04483 0.0266 Uiso 1 4 d
C17 C 0.86149(7) 1.01635(9) 1.08844(5) 0.0196(2) Uani 1 4 d
H17A H 0.86706 1.06437 1.1153 0.0235 Uiso 1 4 d
C18 C 0.81165(7) 0.93414(8) 1.09142(4) 0.0161(2) Uani 1 4 d
C19 C 0.86263(7) 0.69923(9) 0.98228(4) 0.0164(2) Uani 1 4 d
H19A H 0.88059 0.68278 1.01769 0.0196 Uiso 1 4 d
C20 C 0.85725(7) 0.62521(9) 0.94445(4) 0.0165(2) Uani 1 4 d
C21 C 0.82661(7) 0.65010(9) 0.89273(5) 0.0185(2) Uani 1 4 d
H21A H 0.82082 0.60062 0.86661 0.0222 Uiso 1 4 d
C22 C 0.80471(7) 0.74643(9) 0.87945(5) 0.0203(2) Uani 1 4 d
H22A H 0.78343 0.76211 0.84439 0.0243 Uiso 1 4 d
C23 C 0.81365(7) 0.82046(9) 0.91706(5) 0.0191(2) Uani 1 4 d
H23A H 0.80046 0.88664 0.90745 0.0229 Uiso 1 4 d
C24 C 0.84221(7) 0.79662(9) 0.96913(4) 0.0165(2) Uani 1 4 d
C25 C 0.87501(7) 0.48039(8) 1.00559(4) 0.0164(2) Uani 1 4 d
H25A H 0.84969 0.51714 1.02955 0.0196 Uiso 1 4 d
C26 C 0.90104(7) 0.38433(9) 1.01842(4) 0.0164(2) Uani 1 4 d
C27 C 0.93588(7) 0.33006(9) 0.98199(5) 0.0189(2) Uani 1 4 d
H27A H 0.95148 0.26365 0.98926 0.0227 Uiso 1 4 d
C28 C 0.94781(7) 0.37259(9) 0.93530(5) 0.0204(2) Uani 1 4 d
H28A H 0.97239 0.33549 0.91112 0.0244 Uiso 1 4 d
C29 C 0.92404(7) 0.46888(9) 0.92376(5) 0.0191(2) Uani 1 4 d
H29A H 0.93402 0.49799 0.89221 0.0229 Uiso 1 4 d
C30 C 0.88541(7) 0.52360(9) 0.95828(4) 0.0166(2) Uani 1 4 d
C31 C 0.82969(7) 0.36223(8) 1.09583(4) 0.0161(2) Uani 1 4 d
H31A H 0.7873 0.40312 1.07925 0.0193 Uiso 1 4 d
C32 C 0.82514(7) 0.32364(8) 1.14534(4) 0.0160(2) Uani 1 4 d
C33 C 0.88797(7) 0.26316(8) 1.16929(5) 0.0183(2) Uani 1 4 d
H33A H 0.88582 0.2363 1.20274 0.0220 Uiso 1 4 d
C34 C 0.95343(7) 0.24232(9) 1.14432(5) 0.0191(2) Uani 1 4 d
H34A H 0.99572 0.2012 1.16081 0.0230 Uiso 1 4 d
C35 C 0.95748(7) 0.28121(8) 1.09538(5) 0.0180(2) Uani 1 4 d
H35A H 1.00261 0.26671 1.07875 0.0216 Uiso 1 4 d
C36 C 0.89536(7) 0.34170(8) 1.07041(4) 0.0161(2) Uani 1 4 d
C37 C 0.71946(7) 0.43989(9) 1.16893(4) 0.0169(2) Uani 1 4 d
H37A H 0.73669 0.48785 1.1465 0.0202 Uiso 1 4 d
C38 C 0.65755(7) 0.46345(9) 1.19725(5) 0.0178(2) Uani 1 4 d
C39 C 0.63254(7) 0.39119(9) 1.22985(5) 0.0207(2) Uani 1 4 d
H39A H 0.59136 0.40606 1.24985 0.0249 Uiso 1 4 d
C40 C 0.66736(8) 0.29838(9) 1.23314(5) 0.0209(2) Uani 1 4 d
H40A H 0.64893 0.24961 1.25464 0.0250 Uiso 1 4 d
C41 C 0.72893(7) 0.27641(9) 1.20519(5) 0.0187(2) Uani 1 4 d
H41A H 0.7527 0.21277 1.2079 0.0224 Uiso 1 4 d
C42 C 0.75641(7) 0.34724(8) 1.17300(4) 0.0167(2) Uani 1 4 d
C101 C 0.62372(7) 0.79500(9) 0.98614(5) 0.0189(2) Uani 1 4 d
H10B H 0.65794 0.78321 0.96098 0.0227 Uiso 1 4 d
C102 C 0.60687(7) 0.89192(9) 0.99874(5) 0.0198(2) Uani 1 4 d
C103 C 0.55638(8) 0.90879(10) 1.03594(5) 0.0235(3) Uani 1 4 d
H10C H 0.54565 0.97423 1.04574 0.0282 Uiso 1 4 d
C104 C 0.52203(8) 0.82998(10) 1.05847(5) 0.0253(3) Uani 1 4 d
H10D H 0.48655 0.84192 1.08285 0.0304 Uiso 1 4 d
C105 C 0.53908(8) 0.73409(10) 1.04570(5) 0.0229(3) Uani 1 4 d
H10E H 0.51518 0.6809 1.06143 0.0275 Uiso 1 4 d
C106 C 0.59139(7) 0.71467(9) 1.00970(5) 0.0196(2) Uani 1 4 d
C107 C 0.63289(7) 0.98006(9) 0.91867(5) 0.0201(2) Uani 1 4 d
H10F H 0.60709 0.92688 0.89894 0.0241 Uiso 1 4 d
C108 C 0.66113(7) 1.05962(9) 0.89234(5) 0.0219(2) Uani 1 4 d
C109 C 0.70320(9) 1.13341(10) 0.92291(6) 0.0324(3) Uani 1 4 d
H10G H 0.72566 1.18685 0.90649 0.0389 Uiso 1 4 d
C110 C 0.71269(10) 1.12985(10) 0.97696(6) 0.0356(3) Uani 1 4 d
H11B H 0.74169 1.18069 0.99688 0.0427 Uiso 1 4 d
C111 C 0.68047(9) 1.05330(10) 1.00208(5) 0.0274(3) Uani 1 4 d
H11C H 0.68494 1.05319 1.03892 0.0329 Uiso 1 4 d
C112 C 0.64133(7) 0.97621(9) 0.97284(5) 0.0207(2) Uani 1 4 d
C113 C 0.59541(8) 0.99781(9) 0.80404(5) 0.0218(2) Uani 1 4 d
H11D H 0.58197 0.93859 0.82009 0.0261 Uiso 1 4 d
C114 C 0.56844(8) 1.01128(9) 0.75072(5) 0.0209(2) Uani 1 4 d
C115 C 0.58825(9) 1.09774(9) 0.72677(5) 0.0261(3) Uani 1 4 d
H11E H 0.56866 1.10917 0.69099 0.0313 Uiso 1 4 d
C116 C 0.63695(10) 1.16688(10) 0.75586(6) 0.0325(3) Uani 1 4 d
H11F H 0.65251 1.22461 0.73939 0.0389 Uiso 1 4 d
C117 C 0.66324(9) 1.15292(10) 0.80866(6) 0.0287(3) Uani 1 4 d
H11G H 0.69661 1.20127 0.82771 0.0344 Uiso 1 4 d
C118 C 0.64150(7) 1.06885(9) 0.83438(5) 0.0214(2) Uani 1 4 d
C119 C 0.55011(7) 0.83642(9) 0.72356(5) 0.0193(2) Uani 1 4 d
H11H H 0.59835 0.82234 0.74685 0.0231 Uiso 1 4 d
C120 C 0.51045(7) 0.76000(9) 0.69396(5) 0.0191(2) Uani 1 4 d
C121 C 0.43749(7) 0.78120(10) 0.66139(5) 0.0215(2) Uani 1 4 d
H12A H 0.4084 0.73011 0.64173 0.0258 Uiso 1 4 d
C122 C 0.40766(8) 0.87711(10) 0.65784(5) 0.0243(3) Uani 1 4 d
H12B H 0.35816 0.89079 0.63575 0.0291 Uiso 1 4 d
C123 C 0.44923(8) 0.95292(10) 0.68612(5) 0.0236(3) Uani 1 4 d
H12C H 0.42907 1.01832 0.68253 0.0283 Uiso 1 4 d
C124 C 0.52102(8) 0.93278(9) 0.71998(5) 0.0205(2) Uani 1 4 d
C125 C 0.59323(7) 0.62503(9) 0.74156(5) 0.0182(2) Uani 1 4 d
H12D H 0.59871 0.66434 0.7721 0.0218 Uiso 1 4 d
C126 C 0.63064(7) 0.53295(9) 0.74367(5) 0.0193(2) Uani 1 4 d
C127 C 0.62199(8) 0.47609(9) 0.69783(5) 0.0237(3) Uani 1 4 d
H12E H 0.6473 0.41348 0.69818 0.0284 Uiso 1 4 d
C128 C 0.57678(9) 0.51096(10) 0.65224(5) 0.0277(3) Uani 1 4 d
H12F H 0.57111 0.47165 0.6217 0.0333 Uiso 1 4 d
C129 C 0.53974(8) 0.60236(10) 0.65058(5) 0.0242(3) Uani 1 4 d
H12G H 0.50896 0.62534 0.61907 0.0290 Uiso 1 4 d
C130 C 0.54778(7) 0.66090(9) 0.69552(5) 0.0194(2) Uani 1 4 d
C131 C 0.65016(7) 0.51538(9) 0.84115(5) 0.0183(2) Uani 1 4 d
H13B H 0.61012 0.56449 0.8422 0.0219 Uiso 1 4 d
C132 C 0.68376(7) 0.46800(8) 0.88735(5) 0.0187(2) Uani 1 4 d
C133 C 0.74430(7) 0.39802(9) 0.88554(5) 0.0206(2) Uani 1 4 d
H13C H 0.76687 0.36397 0.91631 0.0247 Uiso 1 4 d
C134 C 0.77175(7) 0.37789(9) 0.83890(5) 0.0225(3) Uani 1 4 d
H13D H 0.81449 0.33216 0.83836 0.0270 Uiso 1 4 d
C135 C 0.73721(7) 0.42405(9) 0.79312(5) 0.0200(2) Uani 1 4 d
H13E H 0.75632 0.40952 0.76151 0.0239 Uiso 1 4 d
C136 C 0.67423(7) 0.49205(9) 0.79333(5) 0.0188(2) Uani 1 4 d
C137 C 0.63628(7) 0.58773(9) 0.94962(5) 0.0187(2) Uani 1 4 d
H13F H 0.63921 0.6383 0.92479 0.0224 Uiso 1 4 d
C138 C 0.61201(7) 0.61174(9) 0.99737(5) 0.0196(2) Uani 1 4 d
C139 C 0.60794(8) 0.53582(10) 1.03346(5) 0.0243(3) Uani 1 4 d
H13G H 0.59253 0.55032 1.06621 0.0292 Uiso 1 4 d
C140 C 0.62625(8) 0.43992(10) 1.02156(5) 0.0267(3) Uani 1 4 d
H14A H 0.6223 0.38908 1.04609 0.0321 Uiso 1 4 d
C141 C 0.65033(8) 0.41688(9) 0.97426(5) 0.0234(3) Uani 1 4 d
H14B H 0.66279 0.35075 0.9667 0.0281 Uiso 1 4 d
C142 C 0.65621(7) 0.49131(9) 0.93775(5) 0.0192(2) Uani 1 4 d
C301 C 0.42573(9) 0.80341(12) 0.90279(6) 0.0367(3) Uani 1 4 d
H301 H 0.44645 0.79852 0.94008 0.046(5) Uiso 1 4 d
H302 H 0.37817 0.76103 0.89423 0.075(7) Uiso 1 4 d
H303 H 0.41065 0.87176 0.894 0.074(7) Uiso 1 4 d
C302 C 0.48824(9) 0.77196(10) 0.87306(5) 0.0298(3) Uani 1 4 d
N301 N 0.53860(9) 0.74948(10) 0.85015(5) 0.0396(3) Uani 1 4 d

loop_
_atom_site_aniso_label
_atom_site_aniso_U_11
_atom_site_aniso_U_22
_atom_site_aniso_U_33
_atom_site_aniso_U_12
_atom_site_aniso_U_13
_atom_site_aniso_U_23
C1 0.0186(6) 0.0200(6) 0.0134(5) -0.0012(4) 0.0055(4) -0.0012(4)
C2 0.0208(6) 0.0195(6) 0.0106(5) -0.0013(4) 0.0040(4) -0.0010(4)
C3 0.0215(6) 0.0203(6) 0.0177(6) 0.0017(5) 0.0051(5) -0.0011(5)
C4 0.0181(6) 0.0257(6) 0.0255(7) -0.0009(5) 0.0073(5) -0.0010(5)
C5 0.0214(6) 0.0210(6) 0.0254(6) -0.0041(5) 0.0073(5) -0.0004(5)
C6 0.0206(6) 0.0198(6) 0.0144(5) -0.0014(5) 0.0043(4) -0.0016(4)
C7 0.0191(5) 0.0161(5) 0.0136(5) 0.0012(4) 0.0027(4) -0.0010(4)
C8 0.0183(5) 0.0180(6) 0.0130(5) 0.0004(4) 0.0009(4) 0.0004(4)
C9 0.0282(6) 0.0158(6) 0.0200(6) -0.0024(5) 0.0070(5) -0.0009(5)
C10 0.0335(7) 0.0183(6) 0.0218(6) 0.0002(5) 0.0109(5) -0.0038(5)
C11 0.0249(6) 0.0212(6) 0.0178(6) 0.0007(5) 0.0094(5) -0.0006(5)
C12 0.0199(6) 0.0181(6) 0.0128(5) 0.0005(4) 0.0017(4) 0.0007(4)
C13 0.0159(5) 0.0149(5) 0.0153(5) -0.0008(4) 0.0017(4) 0.0019(4)
C14 0.0157(5) 0.0175(6) 0.0162(6) 0.0018(4) 0.0022(4) 0.0013(4)
C15 0.0212(6) 0.0215(6) 0.0208(6) -0.0023(5) 0.0086(5) 0.0010(5)
C16 0.0228(6) 0.0189(6) 0.0262(7) -0.0057(5) 0.0076(5) -0.0014(5)
C17 0.0209(6) 0.0181(6) 0.0197(6) -0.0021(5) 0.0033(5) -0.0037(5)
C18 0.0159(5) 0.0171(5) 0.0149(6) 0.0008(4) 0.0010(4) 0.0016(4)
C19 0.0160(5) 0.0204(6) 0.0134(5) -0.0018(4) 0.0045(4) 0.0008(4)
C20 0.0157(5) 0.0195(6) 0.0155(6) -0.0034(4) 0.0058(4) -0.0001(4)
C21 0.0200(6) 0.0215(6) 0.0147(6) -0.0047(5) 0.0050(4) -0.0024(4)
C22 0.0222(6) 0.0262(6) 0.0126(6) -0.0021(5) 0.0035(5) 0.0026(5)
C23 0.0204(6) 0.0193(6) 0.0184(6) -0.0003(5) 0.0055(5) 0.0030(5)
C24 0.0142(5) 0.0202(6) 0.0158(6) -0.0024(4) 0.0050(4) 0.0002(4)
C25 0.0176(5) 0.0179(6) 0.0144(6) -0.0019(4) 0.0049(4) -0.0026(4)
C26 0.0153(5) 0.0186(6) 0.0154(6) -0.0025(4) 0.0032(4) -0.0016(4)
C27 0.0190(6) 0.0186(6) 0.0196(6) 0.0005(4) 0.0043(5) -0.0026(5)
C28 0.0200(6) 0.0249(6) 0.0170(6) 0.0009(5) 0.0056(5) -0.0046(5)
C29 0.0203(6) 0.0239(6) 0.0139(6) -0.0025(5) 0.0056(5) -0.0010(5)
C30 0.0168(5) 0.0184(6) 0.0145(6) -0.0034(4) 0.0027(4) -0.0017(4)
C31 0.0184(5) 0.0147(5) 0.0153(6) -0.0005(4) 0.0026(4) -0.0010(4)
C32 0.0200(6) 0.0136(5) 0.0145(5) -0.0032(4) 0.0034(4) -0.0019(4)
C33 0.0242(6) 0.0161(5) 0.0144(6) -0.0024(4) 0.0024(5) -0.0001(4)
C34 0.0203(6) 0.0156(5) 0.0207(6) 0.0001(4) 0.0005(5) -0.0001(5)
C35 0.0186(6) 0.0158(5) 0.0201(6) -0.0012(4) 0.0048(5) -0.0021(4)
C36 0.0197(6) 0.0138(5) 0.0150(6) -0.0028(4) 0.0032(4) -0.0022(4)
C37 0.0194(6) 0.0172(6) 0.0143(5) -0.0034(4) 0.0037(4) 0.0000(4)
C38 0.0199(6) 0.0179(6) 0.0159(6) -0.0036(4) 0.0036(5) -0.0016(4)
C39 0.0222(6) 0.0228(6) 0.0187(6) -0.0032(5) 0.0083(5) -0.0006(5)
C40 0.0263(6) 0.0197(6) 0.0176(6) -0.0049(5) 0.0066(5) 0.0021(5)
C41 0.0244(6) 0.0157(5) 0.0161(6) -0.0022(5) 0.0037(5) -0.0001(4)
C42 0.0203(6) 0.0175(6) 0.0121(5) -0.0035(4) 0.0022(4) -0.0021(4)
C101 0.0186(6) 0.0228(6) 0.0145(6) 0.0006(5) -0.0001(4) -0.0011(5)
C102 0.0195(6) 0.0235(6) 0.0147(6) 0.0025(5) -0.0032(5) -0.0010(5)
C103 0.0256(6) 0.0268(6) 0.0166(6) 0.0078(5) -0.0013(5) -0.0023(5)
C104 0.0242(6) 0.0364(7) 0.0153(6) 0.0076(5) 0.0031(5) 0.0012(5)
C105 0.0221(6) 0.0302(7) 0.0160(6) 0.0008(5) 0.0017(5) 0.0031(5)
C106 0.0194(6) 0.0244(6) 0.0137(6) 0.0004(5) -0.0013(4) -0.0005(5)
C107 0.0202(6) 0.0181(6) 0.0216(6) 0.0005(5) 0.0026(5) -0.0032(5)
C108 0.0208(6) 0.0175(6) 0.0265(7) 0.0024(5) 0.0014(5) 0.0002(5)
C109 0.0386(8) 0.0197(6) 0.0347(8) -0.0067(6) -0.0075(6) 0.0053(6)
C110 0.0464(9) 0.0209(7) 0.0327(8) -0.0060(6) -0.0148(7) -0.0007(6)
C111 0.0342(7) 0.0209(6) 0.0231(7) 0.0044(5) -0.0081(5) -0.0011(5)
C112 0.0196(6) 0.0186(6) 0.0225(6) 0.0047(5) -0.0010(5) -0.0011(5)
C113 0.0254(6) 0.0172(6) 0.0230(6) 0.0008(5) 0.0049(5) 0.0039(5)
C114 0.0242(6) 0.0185(6) 0.0214(6) 0.0053(5) 0.0079(5) 0.0020(5)
C115 0.0401(7) 0.0206(6) 0.0206(6) 0.0060(5) 0.0143(6) 0.0035(5)
C116 0.0526(9) 0.0199(6) 0.0296(7) -0.0050(6) 0.0210(7) 0.0021(5)
C117 0.0379(8) 0.0210(6) 0.0299(7) -0.0063(5) 0.0135(6) -0.0022(5)
C118 0.0218(6) 0.0172(6) 0.0263(7) 0.0030(5) 0.0070(5) 0.0005(5)
C119 0.0215(6) 0.0216(6) 0.0153(6) 0.0011(5) 0.0044(5) 0.0038(5)
C120 0.0212(6) 0.0236(6) 0.0139(6) -0.0010(5) 0.0070(5) 0.0035(5)
C121 0.0209(6) 0.0300(7) 0.0144(6) -0.0012(5) 0.0056(5) 0.0011(5)
C122 0.0216(6) 0.0361(7) 0.0155(6) 0.0054(5) 0.0041(5) 0.0044(5)
C123 0.0284(6) 0.0267(6) 0.0171(6) 0.0090(5) 0.0076(5) 0.0054(5)
C124 0.0254(6) 0.0222(6) 0.0153(6) 0.0026(5) 0.0076(5) 0.0039(5)
C125 0.0196(6) 0.0191(6) 0.0162(6) -0.0030(4) 0.0043(5) -0.0015(4)
C126 0.0180(6) 0.0205(6) 0.0199(6) -0.0023(4) 0.0049(5) -0.0015(5)
C127 0.0281(6) 0.0208(6) 0.0222(6) 0.0010(5) 0.0043(5) -0.0041(5)
C128 0.0351(7) 0.0285(7) 0.0196(6) 0.0008(6) 0.0039(5) -0.0072(5)
C129 0.0283(6) 0.0276(7) 0.0165(6) -0.0005(5) 0.0034(5) -0.0003(5)
C130 0.0197(6) 0.0214(6) 0.0180(6) -0.0028(5) 0.0060(5) 0.0008(5)
C131 0.0181(6) 0.0151(5) 0.0212(6) -0.0010(4) 0.0018(5) -0.0020(4)
C132 0.0181(6) 0.0150(5) 0.0221(6) -0.0040(4) 0.0004(5) -0.0013(5)
C133 0.0203(6) 0.0152(5) 0.0245(6) -0.0022(5) -0.0019(5) 0.0003(5)
C134 0.0184(6) 0.0173(6) 0.0309(7) 0.0005(5) 0.0010(5) -0.0036(5)
C135 0.0187(6) 0.0181(6) 0.0234(6) -0.0022(4) 0.0046(5) -0.0042(5)
C136 0.0183(6) 0.0159(5) 0.0218(6) -0.0036(4) 0.0023(5) -0.0021(5)
C137 0.0198(6) 0.0181(6) 0.0175(6) -0.0017(4) 0.0011(5) 0.0027(5)
C138 0.0183(6) 0.0219(6) 0.0176(6) -0.0022(5) 0.0002(5) 0.0008(5)
C139 0.0271(6) 0.0284(7) 0.0174(6) -0.0021(5) 0.0032(5) 0.0029(5)
C140 0.0310(7) 0.0246(7) 0.0239(7) -0.0027(5) 0.0026(5) 0.0084(5)
C141 0.0241(6) 0.0193(6) 0.0256(7) -0.0013(5) -0.0002(5) 0.0022(5)
C142 0.0172(5) 0.0199(6) 0.0191(6) -0.0025(4) -0.0012(5) 0.0005(5)
C301 0.0314(8) 0.0405(9) 0.0352(8) -0.0013(6) -0.0040(6) 0.0043(7)
C302 0.0367(8) 0.0253(7) 0.0240(7) -0.0021(6) -0.0055(6) 0.0006(5)
N301 0.0485(8) 0.0382(7) 0.0308(7) 0.0067(6) 0.0022(6) -0.0036(6)

loop_
_atom_type_symbol
_atom_type_description
_atom_type_scat_dispersion_real
_atom_type_scat_dispersion_imag
_atom_type_scat_source
C C 0.0181 0.0091
;
International Tables for Crystallography
(Vol. C, Tables 4.2.6.8 and 6.1.1.4)
;
H H 0.0000 0.0000
;
International Tables for Crystallography
(Vol. C, Table 6.1.1.4)
;
N N 0.0311 0.0180
;
International Tables for Crystallography
(Vol. C, Tables 4.2.6.8 and 6.1.1.4)
;

loop_
_geom_angle_atom_site_label_1
_geom_angle_atom_site_label_2
_geom_angle_atom_site_label_3
_geom_angle
_geom_angle_publ_flag
C2 C1 C6 121.35(11) yes
C1 C2 C3 118.81(11) yes
C1 C2 C12 122.18(11) yes
C3 C2 C12 119.01(11) yes
C2 C3 C4 120.37(11) yes
C3 C4 C5 120.23(12) yes
C4 C5 C6 121.05(12) yes
C1 C6 C5 118.18(11) yes
C1 C6 C38 122.91(11) yes
C5 C6 C38 118.90(11) yes
C8 C7 C12 121.92(11) yes
C7 C8 C9 117.85(11) yes
C7 C8 C18 121.54(10) yes
C9 C8 C18 120.42(11) yes
C8 C9 C10 120.82(11) yes
C9 C10 C11 120.44(12) yes
C10 C11 C12 120.14(13) yes
C2 C12 C7 121.27(10) yes
C2 C12 C11 119.90(11) yes
C7 C12 C11 118.81(11) yes
C14 C13 C18 121.96(10) yes
C13 C14 C15 119.16(11) yes
C13 C14 C24 119.31(10) yes
C15 C14 C24 121.49(12) yes
C14 C15 C16 119.65(12) yes
C15 C16 C17 120.81(12) yes
C16 C17 C18 120.60(11) yes
C8 C18 C13 120.71(10) yes
C8 C18 C17 121.42(10) yes
C13 C18 C17 117.68(11) yes
C20 C19 C24 121.49(10) yes
C19 C20 C21 118.31(11) yes
C19 C20 C30 120.98(9) yes
C21 C20 C30 120.69(10) yes
C20 C21 C22 120.53(11) yes
C21 C22 C23 120.68(11) yes
C22 C23 C24 119.61(11) yes
C14 C24 C19 119.86(9) yes
C14 C24 C23 120.86(11) yes
C19 C24 C23 119.28(10) yes
C26 C25 C30 121.56(11) yes
C25 C26 C27 118.50(10) yes
C25 C26 C36 121.14(10) yes
C27 C26 C36 120.30(11) yes
C26 C27 C28 120.48(11) yes
C27 C28 C29 120.39(12) yes
C28 C29 C30 120.51(12) yes
C20 C30 C25 121.61(10) yes
C20 C30 C29 119.95(10) yes
C25 C30 C29 118.44(11) yes
C32 C31 C36 121.38(10) yes
C31 C32 C33 118.73(11) yes
C31 C32 C42 121.52(10) yes
C33 C32 C42 119.75(10) yes
C32 C33 C34 120.30(11) yes
C33 C34 C35 120.51(11) yes
C34 C35 C36 120.44(11) yes
C26 C36 C31 121.38(10) yes
C26 C36 C35 119.96(11) yes
C31 C36 C35 118.65(10) yes
C38 C37 C42 121.41(11) yes
C6 C38 C37 121.96(11) yes
C6 C38 C39 119.69(12) yes
C37 C38 C39 118.35(11) yes
C38 C39 C40 120.66(12) yes
C39 C40 C41 120.30(12) yes
C40 C41 C42 120.58(11) yes
C32 C42 C37 121.66(10) yes
C32 C42 C41 119.66(10) yes
C37 C42 C41 118.66(11) yes
C102 C101 C106 121.63(12) yes
C101 C102 C103 118.88(12) yes
C101 C102 C112 120.71(12) yes
C103 C102 C112 120.41(11) yes
C102 C103 C104 120.11(12) yes
C103 C104 C105 120.56(13) yes
C104 C105 C106 120.70(13) yes
C101 C106 C105 118.07(12) yes
C101 C106 C138 121.21(12) yes
C105 C106 C138 120.73(12) yes
C108 C107 C112 122.34(11) yes
C107 C108 C109 116.95(12) yes
C107 C108 C118 121.32(11) yes
C109 C108 C118 121.56(12) yes
C108 C109 C110 121.11(13) yes
C109 C110 C111 120.90(13) yes
C110 C111 C112 119.43(12) yes
C102 C112 C107 120.08(11) yes
C102 C112 C111 120.80(12) yes
C107 C112 C111 119.10(12) yes
C114 C113 C118 122.09(12) yes
C113 C114 C115 119.36(11) yes
C113 C114 C124 120.03(11) yes
C115 C114 C124 120.59(11) yes
C114 C115 C116 119.17(12) yes
C115 C116 C117 120.97(13) yes
C116 C117 C118 121.25(13) yes
C108 C118 C113 121.61(11) yes
C108 C118 C117 121.16(11) yes
C113 C118 C117 117.04(12) yes
C120 C119 C124 122.00(11) yes
C119 C120 C121 118.28(11) yes
C119 C120 C130 119.87(10) yes
C121 C120 C130 121.78(11) yes
C120 C121 C122 120.08(11) yes
C121 C122 C123 120.94(11) yes
C122 C123 C124 119.85(12) yes
C114 C124 C119 119.09(11) yes
C114 C124 C123 122.09(11) yes
C119 C124 C123 118.78(11) yes
C126 C125 C130 121.66(12) yes
C125 C126 C127 118.19(11) yes
C125 C126 C136 121.62(11) yes
C127 C126 C136 120.08(11) yes
C126 C127 C128 120.42(12) yes
C127 C128 C129 120.95(12) yes
C128 C129 C130 119.90(11) yes
C120 C130 C125 120.60(11) yes
C120 C130 C129 120.50(11) yes
C125 C130 C129 118.89(11) yes
C132 C131 C136 121.62(11) yes
C131 C132 C133 118.62(12) yes
C131 C132 C142 121.25(11) yes
C133 C132 C142 120.12(11) yes
C132 C133 C134 120.37(11) yes
C133 C134 C135 120.60(11) yes
C134 C135 C136 120.35(12) yes
C126 C136 C131 121.02(11) yes
C126 C136 C135 120.56(12) yes
C131 C136 C135 118.30(11) yes
C138 C137 C142 121.69(12) yes
C106 C138 C137 121.23(11) yes
C106 C138 C139 120.57(12) yes
C137 C138 C139 118.20(11) yes
C138 C139 C140 120.36(12) yes
C139 C140 C141 121.03(12) yes
C140 C141 C142 119.95(12) yes
C132 C142 C137 120.74(11) yes
C132 C142 C141 120.52(11) yes
C137 C142 C141 118.75(12) yes
C301 C302 N301 178.13(15) yes
H1A C1 C2 119.33(12) no
H1A C1 C6 119.31(12) no
C2 C3 H3A 119.82(12) no
H3A C3 C4 119.81(12) no
C3 C4 H4A 119.88(12) no
H4A C4 C5 119.89(13) no
C4 C5 H5A 119.47(13) no
H5A C5 C6 119.48(12) no
H7A C7 C8 119.04(12) no
H7A C7 C12 119.04(11) no
C8 C9 H9A 119.60(13) no
H9A C9 C10 119.58(13) no
C9 C10 H10A 119.77(12) no
H10A C10 C11 119.79(14) no
C10 C11 H11A 119.94(13) no
H11A C11 C12 119.93(12) no
H13A C13 C14 119.01(10) no
H13A C13 C18 119.03(11) no
C14 C15 H15A 120.18(12) no
H15A C15 C16 120.17(12) no
C15 C16 H16A 119.60(13) no
H16A C16 C17 119.59(12) no
C16 C17 H17A 119.70(12) no
H17A C17 C18 119.70(13) no
H19A C19 C20 119.25(12) no
H19A C19 C24 119.26(11) no
C20 C21 H21A 119.74(12) no
H21A C21 C22 119.73(12) no
C21 C22 H22A 119.66(12) no
H22A C22 C23 119.66(12) no
C22 C23 H23A 120.20(12) no
H23A C23 C24 120.19(12) no
H25A C25 C26 119.23(11) no
H25A C25 C30 119.22(11) no
C26 C27 H27A 119.77(13) no
H27A C27 C28 119.75(13) no
C27 C28 H28A 119.80(12) no
H28A C28 C29 119.80(13) no
C28 C29 H29A 119.75(13) no
H29A C29 C30 119.74(12) no
H31A C31 C32 119.31(12) no
H31A C31 C36 119.31(10) no
C32 C33 H33A 119.85(12) no
H33A C33 C34 119.85(11) no
C33 C34 H34A 119.75(13) no
H34A C34 C35 119.74(13) no
C34 C35 H35A 119.79(11) no
H35A C35 C36 119.78(12) no
H37A C37 C38 119.29(12) no
H37A C37 C42 119.30(12) no
C38 C39 H39A 119.67(12) no
H39A C39 C40 119.67(13) no
C39 C40 H40A 119.85(14) no
H40A C40 C41 119.85(12) no
C40 C41 H41A 119.70(13) no
H41A C41 C42 119.72(13) no
H10B C101 C102 119.18(12) no
H10B C101 C106 119.19(12) no
C102 C103 H10C 119.94(13) no
H10C C103 C104 119.95(14) no
C103 C104 H10D 119.72(13) no
H10D C104 C105 119.71(14) no
C104 C105 H10E 119.65(14) no
H10E C105 C106 119.65(13) no
H10F C107 C108 118.83(13) no
H10F C107 C112 118.83(12) no
C108 C109 H10G 119.45(15) no
H10G C109 C110 119.44(14) no
C109 C110 H11B 119.55(15) no
H11B C110 C111 119.54(15) no
C110 C111 H11C 120.28(13) no
H11C C111 C112 120.28(14) no
H11D C113 C114 118.96(12) no
H11D C113 C118 118.95(12) no
C114 C115 H11E 120.42(12) no
H11E C115 C116 120.42(13) no
C115 C116 H11F 119.50(14) no
H11F C116 C117 119.53(14) no
C116 C117 H11G 119.38(14) no
H11G C117 C118 119.38(14) no
H11H C119 C120 119.00(12) no
H11H C119 C124 119.00(12) no
C120 C121 H12A 119.96(13) no
H12A C121 C122 119.96(11) no
C121 C122 H12B 119.53(12) no
H12B C122 C123 119.53(13) no
C122 C123 H12C 120.08(12) no
H12C C123 C124 120.08(12) no
H12D C125 C126 119.17(12) no
H12D C125 C130 119.17(12) no
C126 C127 H12E 119.79(12) no
H12E C127 C128 119.79(13) no
C127 C128 H12F 119.53(13) no
H12F C128 C129 119.52(12) no
C128 C129 H12G 120.05(13) no
H12G C129 C130 120.05(13) no
H13B C131 C132 119.19(13) no
H13B C131 C136 119.19(12) no
C132 C133 H13C 119.82(13) no
H13C C133 C134 119.81(12) no
C133 C134 H13D 119.72(12) no
H13D C134 C135 119.68(13) no
C134 C135 H13E 119.83(12) no
H13E C135 C136 119.83(12) no
H13F C137 C138 119.15(12) no
H13F C137 C142 119.16(13) no
C138 C139 H13G 119.81(13) no
H13G C139 C140 119.83(13) no
C139 C140 H14A 119.48(13) no
H14A C140 C141 119.49(13) no
C140 C141 H14B 120.03(13) no
H14B C141 C142 120.02(13) no
H301 C301 H302 109.46(16) no
H301 C301 H303 109.47(15) no
H301 C301 C302 109.48(13) no
H302 C301 H303 109.47(14) no
H302 C301 C302 109.48(14) no
H303 C301 C302 109.48(14) no

loop_
_geom_bond_atom_site_label_1
_geom_bond_atom_site_label_2
_geom_bond_distance
_geom_bond_publ_flag
C1 C2 1.4013(17) yes
C1 C6 1.4018(17) yes
C2 C3 1.4014(17) yes
C2 C12 1.4828(17) yes
C3 C4 1.3864(18) yes
C4 C5 1.3858(18) yes
C5 C6 1.4006(18) yes
C6 C38 1.4870(17) yes
C7 C8 1.3990(17) yes
C7 C12 1.3978(17) yes
C8 C9 1.4014(18) yes
C8 C18 1.4920(17) yes
C9 C10 1.392(2) yes
C10 C11 1.3853(18) yes
C11 C12 1.3991(18) yes
C13 C14 1.3973(18) yes
C13 C18 1.3997(15) yes
C14 C15 1.3948(17) yes
C14 C24 1.4901(16) yes
C15 C16 1.3906(18) yes
C16 C17 1.391(2) yes
C17 C18 1.4043(17) yes
C19 C20 1.4004(16) yes
C19 C24 1.3957(17) yes
C20 C21 1.4041(16) yes
C20 C30 1.4847(17) yes
C21 C22 1.3881(17) yes
C22 C23 1.3950(18) yes
C23 C24 1.4020(16) yes
C25 C26 1.3997(16) yes
C25 C30 1.4000(16) yes
C26 C27 1.3999(18) yes
C26 C36 1.4890(15) yes
C27 C28 1.3886(19) yes
C28 C29 1.3866(17) yes
C29 C30 1.4015(18) yes
C31 C32 1.4046(15) yes
C31 C36 1.3995(17) yes
C32 C33 1.4018(15) yes
C32 C42 1.4872(17) yes
C33 C34 1.3903(18) yes
C34 C35 1.3908(18) yes
C35 C36 1.4027(15) yes
C37 C38 1.4020(18) yes
C37 C42 1.3995(16) yes
C38 C39 1.4045(18) yes
C39 C40 1.3864(17) yes
C40 C41 1.3863(19) yes
C41 C42 1.4010(17) yes
C101 C102 1.3967(18) yes
C101 C106 1.4023(18) yes
C102 C103 1.402(2) yes
C102 C112 1.4911(18) yes
C103 C104 1.389(2) yes
C104 C105 1.3855(19) yes
C105 C106 1.4062(19) yes
C106 C138 1.4877(17) yes
C107 C108 1.4019(18) yes
C107 C112 1.3957(18) yes
C108 C109 1.3992(18) yes
C108 C118 1.4977(18) yes
C109 C110 1.392(2) yes
C110 C111 1.383(2) yes
C111 C112 1.3959(18) yes
C113 C114 1.4020(18) yes
C113 C118 1.3996(17) yes
C114 C115 1.3945(18) yes
C114 C124 1.4859(17) yes
C115 C116 1.3879(19) yes
C116 C117 1.388(2) yes
C117 C118 1.4011(19) yes
C119 C120 1.3969(17) yes
C119 C124 1.3950(17) yes
C120 C121 1.4031(16) yes
C120 C130 1.4826(17) yes
C121 C122 1.3935(19) yes
C122 C123 1.3877(18) yes
C123 C124 1.4013(17) yes
C125 C126 1.3966(17) yes
C125 C130 1.4017(17) yes
C126 C127 1.4096(18) yes
C126 C136 1.4881(17) yes
C127 C128 1.3864(18) yes
C128 C129 1.3860(19) yes
C129 C130 1.4033(18) yes
C131 C132 1.4011(17) yes
C131 C136 1.4044(19) yes
C132 C133 1.3969(17) yes
C132 C142 1.4924(19) yes
C133 C134 1.3921(19) yes
C134 C135 1.3892(17) yes
C135 C136 1.4036(17) yes
C137 C138 1.4062(19) yes
C137 C142 1.3986(18) yes
C138 C139 1.4041(19) yes
C139 C140 1.3849(19) yes
C140 C141 1.3909(19) yes
C141 C142 1.4019(18) yes
C301 C302 1.462(2) yes
C302 N301 1.149(2) yes
C1 H1A 0.9500(12) no
C3 H3A 0.9500(12) no
C4 H4A 0.9499(14) no
C5 H5A 0.9501(13) no
C7 H7A 0.9500(11) no
C9 H9A 0.9500(13) no
C10 H10A 0.9500(13) no
C11 H11A 0.9500(14) no
C13 H13A 0.9500(11) no
C15 H15A 0.9500(14) no
C16 H16A 0.9500(13) no
C17 H17A 0.9500(13) no
C19 H19A 0.9499(10) no
C21 H21A 0.9501(13) no
C22 H22A 0.9499(12) no
C23 H23A 0.9499(12) no
C25 H25A 0.9500(12) no
C27 H27A 0.9501(12) no
C28 H28A 0.9499(13) no
C29 H29A 0.9500(13) no
C31 H31A 0.9500(11) no
C33 H33A 0.9501(13) no
C34 H34A 0.9500(12) no
C35 H35A 0.9500(13) no
C37 H37A 0.9500(12) no
C39 H39A 0.9499(13) no
C40 H40A 0.9500(13) no
C41 H41A 0.9500(12) no
C101 H10B 0.9502(13) no
C103 H10C 0.9500(14) no
C104 H10D 0.9500(14) no
C105 H10E 0.9500(14) no
C107 H10F 0.9500(12) no
C109 H10G 0.9501(15) no
C110 H11B 0.9499(14) no
C111 H11C 0.9500(13) no
C113 H11D 0.9500(13) no
C115 H11E 0.9500(13) no
C116 H11F 0.9500(15) no
C117 H11G 0.9499(14) no
C119 H11H 0.9500(11) no
C121 H12A 0.9499(13) no
C122 H12B 0.9499(12) no
C123 H12C 0.9500(14) no
C125 H12D 0.9500(13) no
C127 H12E 0.9500(13) no
C128 H12F 0.9499(13) no
C129 H12G 0.9499(12) no
C131 H13B 0.9499(12) no
C133 H13C 0.9501(12) no
C134 H13D 0.9501(12) no
C135 H13E 0.9499(13) no
C137 H13F 0.9499(13) no
C139 H13G 0.9499(14) no
C140 H14A 0.9501(14) no
C141 H14B 0.9501(12) no
C301 H301 0.9800(15) no
C301 H302 0.9800(15) no
C301 H303 0.9799(16) no

loop_
_geom_contact_atom_site_label_1
_geom_contact_atom_site_label_2
_geom_contact_distance
_geom_contact_publ_flag
_geom_contact_site_symmetry_2
C1 C4 2.7778(18) no .
C1 C7 3.0623(17) no .
C1 C37 3.0648(17) no .
C2 C5 2.7927(18) no .
C3 C6 2.8062(17) no .
C3 C11 2.9648(17) no .
C5 C39 2.9385(17) no .
C7 C10 2.7685(17) no .
C7 C13 2.9603(17) no .
C8 C11 2.8122(19) no .
C9 C12 2.7932(18) no .
C9 C17 2.955(2) no .
C13 C16 2.7640(17) no .
C13 C19 3.0973(16) no .
C13 C23 3.5869(17) no .
C14 C17 2.7934(18) no .
C15 C18 2.8181(18) no .
C15 C23 3.1444(17) no .
C19 C22 2.7740(16) no .
C19 C25 3.0351(16) no .
C20 C23 2.8133(17) no .
C21 C24 2.7967(17) no .
C21 C29 2.9939(17) no .
C25 C28 2.7732(18) no .
C25 C31 3.0395(16) no .
C26 C29 2.8003(17) no .
C27 C30 2.8010(17) no .
C27 C35 2.9909(18) no .
C31 C34 2.7784(16) no .
C31 C37 3.0437(17) no .
C32 C35 2.8036(18) no .
C33 C36 2.8073(17) no .
C33 C41 2.9671(18) no .
C37 C40 2.7778(18) no .
C38 C41 2.8025(17) no .
C39 C42 2.7987(18) no .
C101 C104 2.774(2) no .
C101 C107 3.0848(18) no .
C101 C137 2.9903(18) no .
C102 C105 2.7972(19) no .
C103 C106 2.8096(18) no .
C103 C111 3.089(2) no .
C105 C139 2.9677(19) no .
C107 C110 2.7550(19) no .
C107 C113 2.9602(18) no .
C108 C111 2.8248(19) no .
C109 C112 2.785(2) no .
C109 C117 2.955(2) no .
C113 C116 2.759(2) no .
C113 C119 3.0446(18) no .
C114 C117 2.7827(18) no .
C115 C118 2.8293(18) no .
C115 C123 3.1048(19) no .
C119 C122 2.7638(17) no .
C119 C125 2.9805(17) no .
C120 C123 2.8104(18) no .
C121 C124 2.8019(18) no .
C121 C129 3.0123(19) no .
C125 C128 2.7715(18) no .
C125 C131 3.0111(18) no .
C126 C129 2.8129(17) no .
C127 C130 2.7986(17) no .
C127 C135 2.9772(17) no .
C131 C134 2.7722(17) no .
C131 C137 3.0335(19) no .
C132 C135 2.8060(19) no .
C133 C136 2.8070(17) no .
C133 C141 3.006(2) no .
C137 C140 2.7692(19) no .
C138 C141 2.8118(18) no .
C139 C142 2.8049(19) no .
C1 C41 3.5959(16) no 2_657
C2 C41 3.5655(16) no 2_657
C3 C104 3.5544(19) no .
C4 C131 3.4512(17) no 3_667
C4 C136 3.5768(18) no 3_667
C5 C131 3.3398(17) no 3_667
C7 C40 3.5520(16) no 2_657
C11 C41 3.5129(17) no 2_657
C11 C42 3.5368(16) no 2_657
C12 C40 3.4315(16) no 2_657
C12 C41 3.4232(16) no 2_657
C12 C104 3.5530(16) no .
C13 C101 3.4322(16) no .
C13 C102 3.4796(16) no .
C13 C111 3.4935(17) no .
C13 C112 3.5716(16) no .
C17 C111 3.5143(18) no .
C17 C129 3.5515(17) no 4_565
C18 C111 3.3531(17) no .
C19 C27 3.3816(16) no 3_767
C21 C131 3.5556(16) no .
C21 C132 3.4305(17) no .
C27 C19 3.3816(16) no 3_767
C28 C133 3.4689(16) no .
C28 C134 3.5586(16) no .
C29 C133 3.1692(16) no .
C29 C134 3.3371(16) no .
C30 C133 3.2667(16) no .
C34 C115 3.5913(17) no 4_565
C40 C7 3.5520(16) no 2_647
C40 C12 3.4315(16) no 2_647
C41 C1 3.5959(16) no 2_647
C41 C2 3.5655(16) no 2_647
C41 C11 3.5129(17) no 2_647
C41 C12 3.4232(16) no 2_647
C42 C11 3.5368(16) no 2_647
C101 C13 3.4322(16) no .
C101 C302 3.4352(17) no .
C102 C13 3.4796(16) no .
C103 C103 3.4778(18) no 3_677
C104 C3 3.5544(19) no .
C104 C12 3.5530(16) no .
C111 C13 3.4935(17) no .
C111 C17 3.5143(18) no .
C111 C18 3.3531(17) no .
C112 C13 3.5716(16) no .
C115 C34 3.5913(17) no 4_464
C117 C134 3.5800(18) no 1_565
C119 N301 3.5347(19) no .
C125 N301 3.5369(19) no .
C129 C17 3.5515(17) no 4_464
C131 C4 3.4512(17) no 3_667
C131 C5 3.3398(17) no 3_667
C131 C21 3.5556(16) no .
C132 C21 3.4305(17) no .
C133 C28 3.4689(16) no .
C133 C29 3.1692(16) no .
C133 C30 3.2667(16) no .
C134 C28 3.5586(16) no .
C134 C29 3.3371(16) no .
C134 C117 3.5800(18) no 1_545
C136 C4 3.5768(18) no 3_667
C137 N301 3.5876(18) no .
C302 C101 3.4352(17) no .
N301 C119 3.5347(19) no .
N301 C125 3.5369(19) no .
N301 C137 3.5876(18) no .
C1 H3A 3.2724(12) no .
C1 H5A 3.2645(12) no .
C1 H7A 2.8111(12) no .
C1 H37A 2.8115(12) no .
H1A C3 3.2695(12) no .
H1A C5 3.2632(14) no .
H1A C7 2.8320(11) no .
H1A H7A 2.41825(14) no .
H1A C12 2.6906(12) no .
H1A C37 2.8149(12) no .
H1A H37A 2.37772(12) no .
H1A C38 2.7077(12) no .
C2 H4A 3.2753(12) no .
C2 H7A 2.6653(12) no .
C2 H11A 2.6530(12) no .
C3 H5A 3.2573(12) no .
C3 H11A 2.7195(12) no .
H3A H4A 2.33194(11) no .
H3A C5 3.2591(12) no .
H3A C11 2.7053(13) no .
H3A H11A 2.31694(10) no .
H3A C12 2.6355(12) no .
H4A H5A 2.32660(11) no .
H4A C6 3.2801(12) no .
C5 H39A 2.6624(12) no .
H5A C38 2.6302(12) no .
H5A C39 2.6486(12) no .
H5A H39A 2.20347(10) no .
C6 H37A 2.6889(13) no .
C6 H39A 2.6526(13) no .
C7 H9A 3.2599(11) no .
C7 H11A 3.2682(12) no .
C7 H13A 2.6299(12) no .
H7A C9 3.2569(12) no .
H7A C11 3.2629(14) no .
H7A C13 2.6604(12) no .
H7A H13A 2.08316(19) no .
H7A C18 2.6794(11) no .
C8 H10A 3.2831(12) no .
C8 H13A 2.6660(12) no .
C8 H17A 2.6948(12) no .
C9 H11A 3.2668(14) no .
C9 H17A 2.6741(14) no .
H9A H10A 2.33279(16) no .
H9A C11 3.2636(14) no .
H9A C17 2.6305(13) no .
H9A H17A 2.11544(13) no .
H9A C18 2.6676(11) no .
H10A H11A 2.33143(11) no .
H10A C12 3.2697(12) no .
C13 H15A 3.2688(12) no .
C13 H17A 3.2612(11) no .
C13 H19A 2.9265(11) no .
H13A C15 3.2615(13) no .
H13A C17 3.2579(12) no .
H13A C19 2.9107(12) no .
H13A H19A 2.67220(12) no .
H13A C24 2.6301(12) no .
C14 H16A 3.2641(11) no .
C14 H19A 2.6429(11) no .
C14 H23A 2.6836(13) no .
C15 H17A 3.2716(13) no .
C15 H23A 2.9893(12) no .
H15A H16A 2.33757(16) no .
H15A C17 3.2744(14) no .
H15A C23 2.9990(12) no .
H15A H23A 2.76428(16) no .
H15A C24 2.6887(12) no .
H16A H17A 2.3308(2) no .
H16A C18 3.2818(12) no .
C19 H21A 3.2686(11) no .
C19 H23A 3.2742(12) no .
C19 H25A 2.7868(12) no .
H19A C21 3.2656(13) no .
H19A C23 3.2693(12) no .
H19A C25 2.7676(11) no .
H19A H25A 2.34071(13) no .
H19A C30 2.6674(12) no .
C20 H22A 3.2792(11) no .
C20 H25A 2.6774(11) no .
C20 H29A 2.6548(12) no .
C21 H23A 3.2742(12) no .
C21 H29A 2.7424(12) no .
H21A H22A 2.32947(12) no .
H21A C23 3.2727(13) no .
H21A C29 2.7558(12) no .
H21A H29A 2.36391(11) no .
H21A C30 2.6725(11) no .
H22A H23A 2.34313(15) no .
H22A C24 3.2742(11) no .
C25 H27A 3.2662(11) no .
C25 H29A 3.2670(12) no .
C25 H31A 2.7991(12) no .
H25A C27 3.2632(13) no .
H25A C29 3.2644(14) no .
H25A C31 2.7754(11) no .
H25A H31A 2.36572(12) no .
H25A C36 2.6722(11) no .
C26 H28A 3.2761(12) no .
C26 H31A 2.6768(12) no .
C26 H35A 2.6591(11) no .
C27 H29A 3.2628(13) no .
C27 H35A 2.7282(12) no .
H27A H28A 2.3323(2) no .
H27A C29 3.2627(12) no .
H27A C35 2.7587(13) no .
H27A H35A 2.3516(3) no .
H27A C36 2.6650(12) no .
H28A H29A 2.33024(12) no .
H28A C30 3.2761(12) no .
C31 H33A 3.2753(11) no .
C31 H35A 3.2700(12) no .
C31 H37A 2.7813(12) no .
H31A C33 3.2716(12) no .
H31A C35 3.2677(12) no .
H31A C37 2.7991(12) no .
H31A H37A 2.36237(17) no .
H31A C42 2.6835(11) no .
C32 H34A 3.2773(12) no .
C32 H37A 2.6816(11) no .
C32 H41A 2.6501(12) no .
C33 H35A 3.2691(14) no .
C33 H41A 2.7099(13) no .
H33A H34A 2.33463(14) no .
H33A C35 3.2697(14) no .
H33A C41 2.6964(12) no .
H33A H41A 2.27921(15) no .
H33A C42 2.6541(11) no .
H34A H35A 2.3339(2) no .
H34A C36 3.2797(10) no .
C37 H39A 3.2702(12) no .
C37 H41A 3.2684(12) no .
H37A C39 3.2683(13) no .
H37A C41 3.2660(13) no .
C38 H40A 3.2806(13) no .
C39 H41A 3.2596(12) no .
H39A H40A 2.32957(12) no .
H39A C41 3.2593(13) no .
H40A H41A 2.32983(14) no .
H40A C42 3.2767(12) no .
C101 H10C 3.2701(13) no .
C101 H10E 3.2689(13) no .
C101 H10F 2.8706(13) no .
C101 H13F 2.6986(13) no .
H10B C103 3.2666(14) no .
H10B C105 3.2669(14) no .
H10B C107 2.8975(12) no .
H10B H10F 2.59007(14) no .
H10B C112 2.6601(12) no .
H10B C137 2.6905(12) no .
H10B H13F 2.18370(11) no .
H10B C138 2.6737(13) no .
C102 H10D 3.2748(14) no .
C102 H10F 2.6416(13) no .
C102 H11C 2.6783(12) no .
C103 H10E 3.2633(14) no .
C103 H11C 2.9062(14) no .
H10C H10D 2.33447(11) no .
H10C C105 3.2645(14) no .
H10C C111 2.8928(15) no .
H10C H11C 2.60109(14) no .
H10C C112 2.6721(14) no .
H10D H10E 2.32640(12) no .
H10D C106 3.2810(13) no .
C105 H13G 2.6777(14) no .
H10E C138 2.6753(13) no .
H10E C139 2.6819(14) no .
H10E H13G 2.18930(10) no .
C106 H13F 2.6771(14) no .
C106 H13G 2.6724(13) no .
C107 H10G 3.2510(12) no .
C107 H11C 3.2682(13) no .
C107 H11D 2.6338(13) no .
H10F C109 3.2465(14) no .
H10F C111 3.2595(13) no .
H10F C113 2.6300(13) no .
H10F H11D 2.0351(2) no .
H10F C118 2.6805(13) no .
C108 H11B 3.2817(12) no .
C108 H11D 2.6853(12) no .
C108 H11G 2.6843(13) no .
C109 H11C 3.2703(16) no .
C109 H11G 2.6300(16) no .
H10G H11B 2.3271(3) no .
H10G C111 3.2644(14) no .
H10G C117 2.6359(15) no .
H10G H11G 2.0407(2) no .
H10G C118 2.6915(12) no .
H11B H11C 2.33102(11) no .
H11B C112 3.2567(12) no .
C113 H11E 3.2760(13) no .
C113 H11G 3.2507(12) no .
C113 H11H 2.8153(13) no .
H11D C115 3.2664(13) no .
H11D C117 3.2485(14) no .
H11D C119 2.8462(13) no .
H11D H11H 2.52410(18) no .
H11D C124 2.6452(13) no .
C114 H11F 3.2566(13) no .
C114 H11H 2.6205(12) no .
C114 H12C 2.7024(12) no .
C115 H11G 3.2663(13) no .
C115 H12C 2.9387(14) no .
H11E H11F 2.33695(11) no .
H11E C117 3.2726(15) no .
H11E C123 2.9069(14) no .
H11E H12C 2.62372(14) no .
H11E C124 2.6724(13) no .
H11F H11G 2.3225(3) no .
H11F C118 3.2821(13) no .
C119 H12A 3.2652(12) no .
C119 H12C 3.2677(12) no .
C119 H12D 2.7203(12) no .
H11H C121 3.2604(12) no .
H11H C123 3.2622(13) no .
H11H C125 2.6850(12) no .
H11H H12D 2.24477(12) no .
H11H C130 2.6374(12) no .
C120 H12B 3.2778(12) no .
C120 H12D 2.6573(12) no .
C120 H12G 2.6708(13) no .
C121 H12C 3.2751(14) no .
C121 H12G 2.7481(14) no .
H12A H12B 2.33618(12) no .
H12A C123 3.2737(14) no .
H12A C129 2.7842(14) no .
H12A H12G 2.35183(10) no .
H12A C130 2.6956(11) no .
H12B H12C 2.33216(11) no .
H12B C124 3.2692(12) no .
C125 H12E 3.2684(13) no .
C125 H12G 3.2763(13) no .
C125 H13B 2.7176(13) no .
H12D C127 3.2667(13) no .
H12D C129 3.2713(13) no .
H12D C131 2.7530(12) no .
H12D H13B 2.25751(17) no .
H12D C136 2.6769(12) no .
C126 H12F 3.2811(13) no .
C126 H13B 2.6759(14) no .
C126 H13E 2.6751(12) no .
C127 H12G 3.2670(12) no .
C127 H13E 2.7299(12) no .
H12E H12F 2.32660(19) no .
H12E C129 3.2654(13) no .
H12E C135 2.6868(12) no .
H12E H13E 2.25941(16) no .
H12E C136 2.6691(13) no .
H12F H12G 2.32973(11) no .
H12F C130 3.2704(13) no .
C131 H13C 3.2670(12) no .
C131 H13E 3.2717(13) no .
C131 H13F 2.7731(13) no .
H13B C133 3.2623(12) no .
H13B C135 3.2673(13) no .
H13B C137 2.7790(13) no .
H13B H13F 2.3523(2) no .
H13B C142 2.6764(13) no .
C132 H13D 3.2743(12) no .
C132 H13F 2.6631(12) no .
C132 H14B 2.6755(13) no .
C133 H13E 3.2705(14) no .
C133 H14B 2.7674(14) no .
H13C H13D 2.3357(2) no .
H13C C135 3.2698(13) no .
H13C C141 2.7466(14) no .
H13C H14B 2.35006(15) no .
H13C C142 2.6597(12) no .
H13D H13E 2.33217(19) no .
H13D C136 3.2783(12) no .
C137 H13G 3.2732(14) no .
C137 H14B 3.2710(12) no .
H13F C139 3.2690(14) no .
H13F C141 3.2660(12) no .
C138 H14A 3.2742(12) no .
C139 H14B 3.2703(14) no .
H13G H14A 2.32495(12) no .
H13G C141 3.2697(14) no .
H14A H14B 2.3341(2) no .
H14A C142 3.2734(14) no .
H301 N301 3.0753(15) no .
H302 N301 3.0907(16) no .
H303 N301 3.0724(15) no .
C1 H33A 3.3413(12) no 2_657
C1 H41A 3.0566(11) no 2_657
C1 H13G 3.4018(11) no .
H1A H10A 3.2816(3) no 2_647
H1A C40 3.4333(12) no 2_657
H1A H40A 2.96657(15) no 2_657
H1A C41 3.4494(13) no 2_657
H1A H41A 2.9915(3) no 2_657
H1A C122 3.4009(14) no 4_565
H1A H12B 2.88883(17) no 4_565
H1A H13G 3.5913(3) no .
C2 H33A 2.9899(11) no 2_657
C2 H41A 3.2828(10) no 2_657
C2 H10D 3.4516(11) no .
C2 H10E 3.4715(11) no .
C3 H33A 2.9065(13) no 2_657
C3 H10D 3.0600(13) no .
C3 H10E 3.3870(13) no .
H3A H33A 3.2364(3) no 2_657
H3A C104 3.3999(14) no .
H3A H10D 2.7282(3) no .
H3A C113 3.2442(13) no 3_677
H3A C114 3.3578(13) no 3_677
H3A C115 3.2755(15) no 3_677
H3A C116 3.1187(18) no 3_677
H3A C117 3.0071(15) no 3_677
H3A H11G 3.4566(2) no 3_677
H3A C118 3.0602(12) no 3_677
C4 H33A 3.1929(12) no 2_657
C4 H10E 3.5872(14) no .
C4 H11F 3.5985(14) no 3_677
C4 H13B 3.5902(12) no 3_667
H4A C116 2.9935(15) no 3_677
H4A H11F 2.85741(15) no 3_677
H4A C117 3.0601(14) no 3_677
H4A H11G 2.97347(14) no 3_677
H4A C126 3.3475(13) no 3_667
H4A C127 3.5553(14) no 3_667
H4A H12E 3.4012(3) no 3_667
H4A C131 2.9686(12) no 3_667
H4A H13B 3.33605(17) no 3_667
H4A C132 3.3484(11) no 3_667
H4A C135 3.2540(12) no 3_667
H4A C136 2.8823(12) no 3_667
C5 H33A 3.5171(12) no 2_657
C5 H13B 3.1032(13) no 3_667
H5A C125 2.9947(13) no 3_667
H5A H12D 3.08710(13) no 3_667
H5A C126 2.9198(13) no 3_667
H5A C131 2.7436(11) no 3_667
H5A H13B 2.37603(13) no 3_667
H5A C136 3.0567(12) no 3_667
C6 H13G 3.2786(13) no .
C7 H40A 3.4308(10) no 2_657
C7 H12A 3.2961(12) no 4_565
H7A H40A 3.4873(3) no 2_657
H7A C105 3.5965(13) no .
H7A C121 3.5257(12) no 4_565
H7A H12A 2.91847(19) no 4_565
H7A H12B 3.12586(14) no 4_565
C8 H11C 3.0576(11) no .
C8 H12A 3.2826(12) no 4_565
C9 H41A 3.0168(12) no 1_565
C9 H11C 3.1608(13) no .
C9 H303 3.1065(13) no 3_677
H9A C32 3.5815(11) no 1_565
H9A C33 3.3066(11) no 1_565
H9A H33A 3.15591(14) no 1_565
H9A C41 3.1875(13) no 1_565
H9A H41A 2.41258(13) no 1_565
H9A H11C 3.0684(3) no .
H9A H302 3.38214(15) no 3_677
H9A H303 3.09117(19) no 3_677
C10 H41A 3.0250(12) no 1_565
C10 H303 3.0590(12) no 3_677
H10A H1A 3.2816(3) no 2_657
H10A C40 3.2358(12) no 1_565
H10A H40A 2.81047(14) no 1_565
H10A C41 3.0461(12) no 1_565
H10A H41A 2.43002(11) no 1_565
H10A H303 3.0275(3) no 3_677
C11 H12C 3.5491(14) no 3_677
H11A C32 3.5973(11) no 2_657
H11A C33 3.4344(13) no 2_657
H11A H33A 3.07176(17) no 2_657
H11A C41 3.5664(12) no 2_657
H11A C42 3.3284(10) no 2_657
H11A C113 3.5819(13) no 3_677
H11A C114 3.2797(14) no 3_677
H11A C123 3.1778(14) no 3_677
H11A H12C 2.7206(3) no 3_677
H11A C124 3.4532(14) no 3_677
C12 H40A 3.5594(11) no 2_657
C12 H41A 3.5386(11) no 2_657
C12 H10D 3.5170(11) no .
C13 H10B 3.3686(11) no .
C13 H11C 3.3077(11) no .
C13 H12A 2.9172(10) no 4_565
C13 H12G 3.5228(11) no 4_565
H13A C101 2.9107(11) no .
H13A H10B 2.9291(2) no .
H13A C102 3.2380(11) no .
H13A C106 3.3942(12) no .
H13A H12A 2.9170(2) no 4_565
H13A H12B 3.51352(18) no 4_565
C14 H10B 3.5010(11) no .
C14 H12G 3.5613(12) no 4_565
C15 H15A 3.1465(12) no 3_777
C15 H16A 3.3594(13) no 3_777
C15 H12F 3.4845(14) no 2_656
C15 H12G 3.4062(12) no 4_565
H15A C15 3.1465(12) no 3_777
H15A H15A 2.78027(16) no 3_777
H15A C16 3.0806(14) no 3_777
H15A H16A 2.62481(15) no 3_777
H15A C128 3.4395(14) no 2_656
H15A H12F 2.6118(3) no 2_656
C16 H15A 3.0806(14) no 3_777
C16 H11B 3.4859(13) no .
C16 H12F 3.1688(12) no 4_565
C16 H12G 3.1648(12) no 4_565
H16A C15 3.3594(13) no 3_777
H16A H15A 2.62481(15) no 3_777
H16A H27A 2.86420(15) no 1_565
H16A C34 3.3384(13) no 1_565
H16A H34A 3.4169(3) no 1_565
H16A C35 2.9748(11) no 1_565
H16A H35A 2.80138(14) no 1_565
H16A H11B 3.5425(2) no .
H16A H12F 2.88124(19) no 4_565
H16A H12G 3.55325(18) no 4_565
C17 H11C 3.0758(11) no .
C17 H12F 3.4869(12) no 4_565
C17 H12G 3.1349(12) no 4_565
H17A C33 3.0392(11) no 1_565
H17A H33A 3.2419(2) no 1_565
H17A C34 2.8575(12) no 1_565
H17A H34A 2.94968(13) no 1_565
H17A C35 3.3904(11) no 1_565
H17A H11C 3.3721(2) no .
H17A H12F 3.4331(2) no 4_565
H17A H12G 3.49815(15) no 4_565
C18 H11C 2.8416(11) no .
C18 H12A 2.9414(11) no 4_565
C18 H12G 3.3698(12) no 4_565
C19 H27A 3.1274(12) no 3_767
C19 H35A 2.9966(12) no 3_767
C19 H10B 3.5748(12) no .
H19A C27 3.0801(12) no 3_767
H19A H27A 2.94078(18) no 3_767
H19A C28 3.0367(11) no 3_767
H19A H28A 2.84975(19) no 3_767
H19A H35A 3.4880(3) no 3_767
H19A H12A 3.4010(3) no 4_565
H19A H12B 3.3094(3) no 4_565
C20 H35A 2.9137(12) no 3_767
C21 H35A 3.0578(12) no 3_767
C21 H11E 3.0585(14) no 2_646
C21 H13F 3.3796(13) no .
H21A H35A 3.56336(18) no 3_767
H21A C115 3.0674(15) no 2_646
H21A H11E 2.56421(17) no 2_646
H21A C116 3.4916(17) no 2_646
H21A H11F 3.3231(3) no 2_646
H21A C131 3.0599(12) no .
H21A H13B 3.5224(2) no .
H21A C132 3.0348(12) no .
H21A C133 3.1090(12) no .
H21A C134 3.1884(12) no .
H21A C135 3.2448(12) no .
H21A C136 3.2197(12) no .
C22 H35A 3.2455(12) no 3_767
C22 H10B 3.5304(13) no .
C22 H11E 3.5469(13) no 2_646
C22 H11F 3.2979(14) no 2_646
C22 H12E 3.2246(13) no 2_656
C22 H13F 3.5052(13) no .
H22A H11E 3.46954(15) no 2_646
H22A C116 3.3720(17) no 2_646
H22A H11F 2.6291(2) no 2_646
H22A C127 3.5674(13) no 2_656
H22A H12E 2.68590(12) no 2_656
H22A H13E 3.3871(3) no 2_656
C23 H35A 3.2855(12) no 3_767
C23 H10B 3.0533(13) no .
C23 H12E 3.4129(14) no 2_656
C23 H12F 3.0964(13) no 2_656
H23A H10B 3.26803(17) no .
H23A C107 3.1380(12) no .
H23A H10F 3.2599(2) no .
H23A C108 3.2927(12) no .
H23A C112 3.5964(13) no .
H23A C127 3.4363(14) no 2_656
H23A H12E 3.0372(3) no 2_656
H23A C128 3.2429(15) no 2_656
H23A H12F 2.65759(13) no 2_656
C24 H27A 3.5519(12) no 3_767
C24 H35A 3.1763(12) no 3_767
C24 H10B 3.0678(12) no .
C25 H13C 3.1390(10) no .
H25A H12B 3.0172(3) no 4_565
C26 H13C 3.2100(10) no .
C27 H19A 3.0801(12) no 3_767
C27 H13C 3.1025(11) no .
H27A H16A 2.86420(15) no 1_545
H27A C19 3.1274(12) no 3_767
H27A H19A 2.94078(18) no 3_767
H27A C24 3.5519(12) no 3_767
H27A H12G 3.5379(3) no 2_646
C28 H19A 3.0367(11) no 3_767
C28 H13C 2.9970(12) no .
C28 H13D 3.1426(12) no .
H28A H19A 2.84975(19) no 3_767
H28A C119 3.4663(14) no 2_646
H28A C120 2.9777(14) no 2_646
H28A C121 2.7007(14) no 2_646
H28A H12A 2.96781(15) no 2_646
H28A C122 2.9547(14) no 2_646
H28A H12B 3.34974(19) no 2_646
H28A C123 3.4256(14) no 2_646
H28A C129 3.5426(14) no 2_646
H28A H12G 2.99090(16) no 2_646
H28A H13C 3.4906(2) no .
H28A H13D 3.00089(19) no .
C29 H11E 3.5619(13) no 2_646
C29 H13C 2.9746(12) no .
C29 H13D 3.2358(12) no .
H29A C35 3.4965(11) no 3_767
H29A H35A 3.41546(18) no 3_767
H29A C115 3.3470(13) no 2_646
H29A H11E 2.6351(2) no 2_646
H29A C122 3.5404(14) no 2_646
H29A C123 3.1030(14) no 2_646
H29A H12C 3.2473(2) no 2_646
H29A C124 3.2528(14) no 2_646
H29A C133 3.4371(12) no .
H29A H13C 3.48101(17) no .
H29A C134 3.2848(12) no .
H29A H13D 3.18828(14) no .
C30 H13C 3.0261(12) no .
C31 H12B 3.5228(11) no 4_565
C31 H12C 3.0513(10) no 4_565
C31 H14A 3.5310(11) no .
H31A H12B 3.29550(16) no 4_565
H31A H12C 3.4625(2) no 4_565
H31A C139 3.5460(13) no .
H31A C140 2.9168(13) no .
H31A H14A 2.77026(18) no .
H31A C141 3.2842(12) no .
H31A H14B 3.3922(3) no .
C32 H9A 3.5815(11) no 1_545
C32 H11A 3.5973(11) no 2_647
C32 H12C 2.8369(11) no 4_565
C32 H302 3.5897(11) no 3_667
C33 H9A 3.3066(11) no 1_545
C33 H11A 3.4344(13) no 2_647
C33 H17A 3.0392(11) no 1_545
C33 H11E 3.4582(12) no 4_565
C33 H12C 3.0549(11) no 4_565
H33A C1 3.3413(12) no 2_647
H33A C2 2.9899(11) no 2_647
H33A C3 2.9065(13) no 2_647
H33A H3A 3.2364(3) no 2_647
H33A C4 3.1929(12) no 2_647
H33A C5 3.5171(12) no 2_647
H33A H9A 3.15591(14) no 1_545
H33A H11A 3.07176(17) no 2_647
H33A H17A 3.2419(2) no 1_545
H33A H12C 3.46958(19) no 4_565
C34 H16A 3.3384(13) no 1_545
C34 H17A 2.8575(12) no 1_545
C34 H11E 2.9213(12) no 4_565
C34 H12C 3.4440(13) no 4_565
H34A H16A 3.4169(3) no 1_545
H34A H17A 2.94968(13) no 1_545
H34A C115 3.4600(13) no 4_565
H34A H11E 2.90610(14) no 4_565
H34A H11F 3.22536(19) no 4_565
H34A C127 3.2502(12) no 4_555
H34A H12E 3.00771(15) no 4_555
H34A C128 3.2095(14) no 4_555
H34A H12F 2.92521(13) no 4_555
C35 H16A 2.9748(11) no 1_545
C35 H17A 3.3904(11) no 1_545
C35 H29A 3.4965(11) no 3_767
C35 H11E 3.2272(12) no 4_565
H35A H16A 2.80138(14) no 1_545
H35A C19 2.9966(12) no 3_767
H35A H19A 3.4880(3) no 3_767
H35A C20 2.9137(12) no 3_767
H35A C21 3.0578(12) no 3_767
H35A H21A 3.56336(18) no 3_767
H35A C22 3.2455(12) no 3_767
H35A C23 3.2855(12) no 3_767
H35A C24 3.1763(12) no 3_767
H35A H29A 3.41546(18) no 3_767
H35A H11E 3.4030(3) no 4_565
H35A H12F 3.55656(18) no 4_555
C36 H12C 3.4543(11) no 4_565
C37 H12B 3.4758(12) no 4_565
C37 H12C 3.5212(12) no 4_565
C37 H13G 3.4819(11) no .
C37 H14A 3.4210(11) no .
C37 H302 3.4612(12) no 3_667
H37A C122 3.3762(14) no 4_565
H37A H12B 2.66905(12) no 4_565
H37A H12C 3.2136(2) no 4_565
H37A C139 3.4246(13) no .
H37A H13G 3.05395(19) no .
H37A C140 3.5383(13) no .
H37A H14A 3.2742(2) no .
H39A C120 3.3067(13) no 3_667
H39A C121 3.5214(14) no 3_667
H39A H12A 3.3742(3) no 3_667
H39A C125 3.1658(12) no 3_667
H39A H12D 3.2887(2) no 3_667
H39A C130 3.0565(13) no 3_667
C40 H1A 3.4333(12) no 2_647
C40 H10A 3.2358(12) no 1_545
C40 H302 3.3801(13) no 3_667
H40A H1A 2.96657(15) no 2_647
H40A C7 3.4308(10) no 2_647
H40A H7A 3.4873(3) no 2_647
H40A H10A 2.81047(14) no 1_545
H40A C12 3.5594(11) no 2_647
H40A C120 3.1748(13) no 3_667
H40A C121 2.8384(14) no 3_667
H40A H12A 3.0165(3) no 3_667
H40A C122 3.1209(14) no 3_667
H40A H12B 3.4499(3) no 3_667
C41 H1A 3.4494(13) no 2_647
C41 H9A 3.1875(13) no 1_545
C41 H10A 3.0461(12) no 1_545
C41 H11A 3.5664(12) no 2_647
C41 H302 2.9507(12) no 3_667
H41A C1 3.0566(11) no 2_647
H41A H1A 2.9915(3) no 2_647
H41A C2 3.2828(10) no 2_647
H41A C9 3.0168(12) no 1_545
H41A H9A 2.41258(13) no 1_545
H41A C10 3.0250(12) no 1_545
H41A H10A 2.43002(11) no 1_545
H41A C12 3.5386(11) no 2_647
H41A H302 3.1871(3) no 3_667
C42 H11A 3.3284(10) no 2_647
C42 H12C 3.3981(12) no 4_565
C42 H302 3.0106(11) no 3_667
C101 H13A 2.9107(11) no .
C101 H301 3.0232(11) no .
H10B C13 3.3686(11) no .
H10B H13A 2.9291(2) no .
H10B C14 3.5010(11) no .
H10B C19 3.5748(12) no .
H10B C22 3.5304(13) no .
H10B C23 3.0533(13) no .
H10B H23A 3.26803(17) no .
H10B C24 3.0678(12) no .
H10B H301 3.5065(2) no .
H10B C302 3.3599(13) no .
H10B N301 3.2719(13) no .
C102 H13A 3.2380(11) no .
C102 H10C 3.2009(12) no 3_677
C102 H301 3.1418(11) no .
C103 H10C 2.9697(13) no 3_677
C103 H301 3.2263(13) no .
C103 H303 3.4931(13) no 3_677
H10C C102 3.2009(12) no 3_677
H10C C103 2.9697(13) no 3_677
H10C H10C 2.7107(2) no 3_677
H10C C107 3.3288(13) no 3_677
H10C H10F 3.40646(18) no 3_677
H10C C112 3.1671(12) no 3_677
H10C C301 3.3089(16) no 3_677
H10C H301 3.10985(18) no 3_677
H10C H303 2.64789(14) no 3_677
C104 H3A 3.3999(14) no .
C104 H301 3.1698(13) no .
H10D C2 3.4516(11) no .
H10D C3 3.0600(13) no .
H10D H3A 2.7282(3) no .
H10D C12 3.5170(11) no .
H10D C107 3.1361(12) no 3_677
H10D H10F 3.57655(17) no 3_677
H10D C108 2.9736(13) no 3_677
H10D C109 3.1782(15) no 3_677
H10D C110 3.4751(16) no 3_677
H10D C111 3.5763(13) no 3_677
H10D C112 3.4376(12) no 3_677
H10D C118 3.4909(13) no 3_677
C105 H7A 3.5965(13) no .
C105 H14B 3.5408(14) no 3_667
C105 H301 3.0632(13) no .
H10E C2 3.4715(11) no .
H10E C3 3.3870(13) no .
H10E C4 3.5872(14) no .
H10E C140 3.3702(13) no 3_667
H10E H14A 3.4646(3) no 3_667
H10E C141 3.0835(13) no 3_667
H10E H14B 2.98802(19) no 3_667
H10E H301 3.5645(3) no .
C106 H13A 3.3942(12) no .
C106 H301 3.0148(11) no .
C107 H23A 3.1380(12) no .
C107 H10C 3.3288(13) no 3_677
C107 H10D 3.1361(12) no 3_677
H10F H23A 3.2599(2) no .
H10F H10C 3.40646(18) no 3_677
H10F H10D 3.57655(17) no 3_677
H10F C301 3.4876(16) no .
H10F H301 3.51485(17) no .
H10F H303 3.3595(2) no .
H10F C302 2.9030(14) no .
H10F N301 2.8772(13) no .
C108 H23A 3.2927(12) no .
C108 H10D 2.9736(13) no 3_677
C109 H10D 3.1782(15) no 3_677
C109 H13C 3.3226(14) no 1_565
C109 H14B 3.2746(14) no 1_565
H10G C133 2.9463(12) no 1_565
H10G H13C 2.50549(14) no 1_565
H10G C134 3.2956(13) no 1_565
H10G H13D 3.17775(16) no 1_565
H10G H14B 3.00833(15) no 1_565
C110 H10D 3.4751(16) no 3_677
C110 H14B 3.1157(14) no 1_565
H11B C16 3.4859(13) no .
H11B H16A 3.5425(2) no .
H11B H13C 3.32548(19) no 1_565
H11B C141 3.5642(12) no 1_565
H11B H14B 2.71577(13) no 1_565
C111 H10D 3.5763(13) no 3_677
C111 H301 3.4442(15) no 3_677
C111 H303 3.4639(15) no 3_677
H11C C8 3.0576(11) no .
H11C C9 3.1608(13) no .
H11C H9A 3.0684(3) no .
H11C C13 3.3077(11) no .
H11C C17 3.0758(11) no .
H11C H17A 3.3721(2) no .
H11C C18 2.8416(11) no .
H11C C301 3.2300(16) no 3_677
H11C H301 3.09691(14) no 3_677
H11C H302 3.33206(17) no 3_677
H11C H303 2.74665(17) no 3_677
C112 H23A 3.5964(13) no .
C112 H10C 3.1671(12) no 3_677
C112 H10D 3.4376(12) no 3_677
C113 H3A 3.2442(13) no 3_677
C113 H11A 3.5819(13) no 3_677
C113 H13E 3.4458(14) no 2_656
H11D C302 3.1910(15) no .
H11D N301 2.8148(14) no .
C114 H3A 3.3578(13) no 3_677
C114 H11A 3.2797(14) no 3_677
C114 H13E 3.3073(14) no 2_656
C115 H3A 3.2755(15) no 3_677
C115 H21A 3.0674(15) no 2_656
C115 H29A 3.3470(13) no 2_656
C115 H34A 3.4600(13) no 4_464
H11E C21 3.0585(14) no 2_656
H11E H21A 2.56421(17) no 2_656
H11E C22 3.5469(13) no 2_656
H11E H22A 3.46954(15) no 2_656
H11E C29 3.5619(13) no 2_656
H11E H29A 2.6351(2) no 2_656
H11E C33 3.4582(12) no 4_464
H11E C34 2.9213(12) no 4_464
H11E H34A 2.90610(14) no 4_464
H11E C35 3.2272(12) no 4_464
H11E H35A 3.4030(3) no 4_464
C116 H3A 3.1187(18) no 3_677
C116 H4A 2.9935(15) no 3_677
C116 H21A 3.4916(17) no 2_656
C116 H22A 3.3720(17) no 2_656
H11F C4 3.5985(14) no 3_677
H11F H4A 2.85741(15) no 3_677
H11F H21A 3.3231(3) no 2_656
H11F C22 3.2979(14) no 2_656
H11F H22A 2.6291(2) no 2_656
H11F H34A 3.22536(19) no 4_464
H11F C127 3.5959(12) no 1_565
H11F H12E 2.77733(15) no 1_565
H11F C135 3.2688(12) no 1_565
H11F H13E 3.05834(14) no 1_565
C117 H3A 3.0071(15) no 3_677
C117 H4A 3.0601(14) no 3_677
C117 H13D 3.5121(14) no 1_565
H11G H3A 3.4566(2) no 3_677
H11G H4A 2.97347(14) no 3_677
H11G C133 3.1096(12) no 1_565
H11G H13C 3.2759(2) no 1_565
H11G C134 2.7043(12) no 1_565
H11G H13D 2.64011(12) no 1_565
H11G C135 3.2603(13) no 1_565
H11G H13E 3.53895(17) no 1_565
C118 H3A 3.0602(12) no 3_677
C118 H10D 3.4909(13) no 3_677
C119 H28A 3.4663(14) no 2_656
C119 H13D 2.9855(13) no 2_656
C119 H13E 3.3565(12) no 2_656
H11H C134 3.4403(14) no 2_656
H11H H13D 2.8462(2) no 2_656
H11H C135 3.3912(13) no 2_656
H11H H13E 2.74833(15) no 2_656
H11H N301 3.1731(14) no .
C120 H28A 2.9777(14) no 2_656
C120 H39A 3.3067(13) no 3_667
C120 H40A 3.1748(13) no 3_667
C120 H13D 3.3262(13) no 2_656
C121 H7A 3.5257(12) no 4_464
C121 H28A 2.7007(14) no 2_656
C121 H39A 3.5214(14) no 3_667
C121 H40A 2.8384(14) no 3_667
H12A C7 3.2961(12) no 4_464
H12A H7A 2.91847(19) no 4_464
H12A C8 3.2826(12) no 4_464
H12A C13 2.9172(10) no 4_464
H12A H13A 2.9170(2) no 4_464
H12A C18 2.9414(11) no 4_464
H12A H19A 3.4010(3) no 4_464
H12A H28A 2.96781(15) no 2_656
H12A H39A 3.3742(3) no 3_667
H12A H40A 3.0165(3) no 3_667
C122 H1A 3.4009(14) no 4_464
C122 H28A 2.9547(14) no 2_656
C122 H29A 3.5404(14) no 2_656
C122 H37A 3.3762(14) no 4_464
C122 H40A 3.1209(14) no 3_667
H12B H1A 2.88883(17) no 4_464
H12B H7A 3.12586(14) no 4_464
H12B H13A 3.51352(18) no 4_464
H12B H19A 3.3094(3) no 4_464
H12B H25A 3.0172(3) no 4_464
H12B H28A 3.34974(19) no 2_656
H12B C31 3.5228(11) no 4_464
H12B H31A 3.29550(16) no 4_464
H12B C37 3.4758(12) no 4_464
H12B H37A 2.66905(12) no 4_464
H12B H40A 3.4499(3) no 3_667
C123 H11A 3.1778(14) no 3_677
C123 H28A 3.4256(14) no 2_656
C123 H29A 3.1030(14) no 2_656
H12C C11 3.5491(14) no 3_677
H12C H11A 2.7206(3) no 3_677
H12C H29A 3.2473(2) no 2_656
H12C C31 3.0513(10) no 4_464
H12C H31A 3.4625(2) no 4_464
H12C C32 2.8369(11) no 4_464
H12C C33 3.0549(11) no 4_464
H12C H33A 3.46958(19) no 4_464
H12C C34 3.4440(13) no 4_464
H12C C36 3.4543(11) no 4_464
H12C C37 3.5212(12) no 4_464
H12C H37A 3.2136(2) no 4_464
H12C C42 3.3981(12) no 4_464
C124 H11A 3.4532(14) no 3_677
C124 H29A 3.2528(14) no 2_656
C125 H5A 2.9947(13) no 3_667
C125 H39A 3.1658(12) no 3_667
H12D H5A 3.08710(13) no 3_667
H12D H39A 3.2887(2) no 3_667
H12D N301 2.6704(14) no .
C126 H4A 3.3475(13) no 3_667
C126 H5A 2.9198(13) no 3_667
C127 H4A 3.5553(14) no 3_667
C127 H22A 3.5674(13) no 2_646
C127 H23A 3.4363(14) no 2_646
C127 H34A 3.2502(12) no 4_454
C127 H11F 3.5959(12) no 1_545
H12E H4A 3.4012(3) no 3_667
H12E C22 3.2246(13) no 2_646
H12E H22A 2.68590(12) no 2_646
H12E C23 3.4129(14) no 2_646
H12E H23A 3.0372(3) no 2_646
H12E H34A 3.00771(15) no 4_454
H12E H11F 2.77733(15) no 1_545
C128 H15A 3.4395(14) no 2_646
C128 H23A 3.2429(15) no 2_646
C128 H34A 3.2095(14) no 4_454
H12F C15 3.4845(14) no 2_646
H12F H15A 2.6118(3) no 2_646
H12F C16 3.1688(12) no 4_464
H12F H16A 2.88124(19) no 4_464
H12F C17 3.4869(12) no 4_464
H12F H17A 3.4331(2) no 4_464
H12F C23 3.0964(13) no 2_646
H12F H23A 2.65759(13) no 2_646
H12F H34A 2.92521(13) no 4_454
H12F H35A 3.55656(18) no 4_454
C129 H28A 3.5426(14) no 2_656
H12G C13 3.5228(11) no 4_464
H12G C14 3.5613(12) no 4_464
H12G C15 3.4062(12) no 4_464
H12G C16 3.1648(12) no 4_464
H12G H16A 3.55325(18) no 4_464
H12G C17 3.1349(12) no 4_464
H12G H17A 3.49815(15) no 4_464
H12G C18 3.3698(12) no 4_464
H12G H27A 3.5379(3) no 2_656
H12G H28A 2.99090(16) no 2_656
C130 H39A 3.0565(13) no 3_667
C130 H13D 3.4883(13) no 2_656
C131 H4A 2.9686(12) no 3_667
C131 H5A 2.7436(11) no 3_667
C131 H21A 3.0599(12) no .
H13B C4 3.5902(12) no 3_667
H13B H4A 3.33605(17) no 3_667
H13B C5 3.1032(13) no 3_667
H13B H5A 2.37603(13) no 3_667
H13B H21A 3.5224(2) no .
H13B N301 2.8064(14) no .
C132 H4A 3.3484(11) no 3_667
C132 H21A 3.0348(12) no .
C133 H21A 3.1090(12) no .
C133 H29A 3.4371(12) no .
C133 H10G 2.9463(12) no 1_545
C133 H11G 3.1096(12) no 1_545
H13C C25 3.1390(10) no .
H13C C26 3.2100(10) no .
H13C C27 3.1025(11) no .
H13C C28 2.9970(12) no .
H13C H28A 3.4906(2) no .
H13C C29 2.9746(12) no .
H13C H29A 3.48101(17) no .
H13C C30 3.0261(12) no .
H13C C109 3.3226(14) no 1_545
H13C H10G 2.50549(14) no 1_545
H13C H11B 3.32548(19) no 1_545
H13C H11G 3.2759(2) no 1_545
C134 H21A 3.1884(12) no .
C134 H29A 3.2848(12) no .
C134 H10G 3.2956(13) no 1_545
C134 H11G 2.7043(12) no 1_545
C134 H11H 3.4403(14) no 2_646
H13D C28 3.1426(12) no .
H13D H28A 3.00089(19) no .
H13D C29 3.2358(12) no .
H13D H29A 3.18828(14) no .
H13D H10G 3.17775(16) no 1_545
H13D C117 3.5121(14) no 1_545
H13D H11G 2.64011(12) no 1_545
H13D C119 2.9855(13) no 2_646
H13D H11H 2.8462(2) no 2_646
H13D C120 3.3262(13) no 2_646
H13D C130 3.4883(13) no 2_646
C135 H4A 3.2540(12) no 3_667
C135 H21A 3.2448(12) no .
C135 H11F 3.2688(12) no 1_545
C135 H11G 3.2603(13) no 1_545
C135 H11H 3.3912(13) no 2_646
H13E H22A 3.3871(3) no 2_646
H13E C113 3.4458(14) no 2_646
H13E C114 3.3073(14) no 2_646
H13E H11F 3.05834(14) no 1_545
H13E H11G 3.53895(17) no 1_545
H13E C119 3.3565(12) no 2_646
H13E H11H 2.74833(15) no 2_646
C136 H4A 2.8823(12) no 3_667
C136 H5A 3.0567(12) no 3_667
C136 H21A 3.2197(12) no .
H13F C21 3.3796(13) no .
H13F C22 3.5052(13) no .
H13F C302 3.2303(14) no .
H13F N301 2.8039(13) no .
C139 H31A 3.5460(13) no .
C139 H37A 3.4246(13) no .
H13G C1 3.4018(11) no .
H13G H1A 3.5913(3) no .
H13G C6 3.2786(13) no .
H13G C37 3.4819(11) no .
H13G H37A 3.05395(19) no .
C140 H31A 2.9168(13) no .
C140 H37A 3.5383(13) no .
C140 H10E 3.3702(13) no 3_667
C140 H302 3.5095(14) no 3_667
H14A C31 3.5310(11) no .
H14A H31A 2.77026(18) no .
H14A C37 3.4210(11) no .
H14A H37A 3.2742(2) no .
H14A H10E 3.4646(3) no 3_667
H14A C301 3.0982(16) no 3_667
H14A H301 2.84357(14) no 3_667
H14A H302 2.56457(15) no 3_667
C141 H31A 3.2842(12) no .
C141 H10E 3.0835(13) no 3_667
C141 H11B 3.5642(12) no 1_545
H14B H31A 3.3922(3) no .
H14B C105 3.5408(14) no 3_667
H14B H10E 2.98802(19) no 3_667
H14B C109 3.2746(14) no 1_545
H14B H10G 3.00833(15) no 1_545
H14B C110 3.1157(14) no 1_545
H14B H11B 2.71577(13) no 1_545
C301 H10C 3.3089(16) no 3_677
C301 H10F 3.4876(16) no .
C301 H11C 3.2300(16) no 3_677
C301 H14A 3.0982(16) no 3_667
H301 C101 3.0232(11) no .
H301 H10B 3.5065(2) no .
H301 C102 3.1418(11) no .
H301 C103 3.2263(13) no .
H301 H10C 3.10985(18) no 3_677
H301 C104 3.1698(13) no .
H301 C105 3.0632(13) no .
H301 H10E 3.5645(3) no .
H301 C106 3.0148(11) no .
H301 H10F 3.51485(17) no .
H301 C111 3.4442(15) no 3_677
H301 H11C 3.09691(14) no 3_677
H301 H14A 2.84357(14) no 3_667
H302 H9A 3.38214(15) no 3_677
H302 C32 3.5897(11) no 3_667
H302 C37 3.4612(12) no 3_667
H302 C40 3.3801(13) no 3_667
H302 C41 2.9507(12) no 3_667
H302 H41A 3.1871(3) no 3_667
H302 C42 3.0106(11) no 3_667
H302 H11C 3.33206(17) no 3_677
H302 C140 3.5095(14) no 3_667
H302 H14A 2.56457(15) no 3_667
H303 C9 3.1065(13) no 3_677
H303 H9A 3.09117(19) no 3_677
H303 C10 3.0590(12) no 3_677
H303 H10A 3.0275(3) no 3_677
H303 C103 3.4931(13) no 3_677
H303 H10C 2.64789(14) no 3_677
H303 H10F 3.3595(2) no .
H303 C111 3.4639(15) no 3_677
H303 H11C 2.74665(17) no 3_677
C302 H10B 3.3599(13) no .
C302 H10F 2.9030(14) no .
C302 H11D 3.1910(15) no .
C302 H13F 3.2303(14) no .
N301 H10B 3.2719(13) no .
N301 H10F 2.8772(13) no .
N301 H11D 2.8148(14) no .
N301 H11H 3.1731(14) no .
N301 H12D 2.6704(14) no .
N301 H13B 2.8064(14) no .
N301 H13F 2.8039(13) no .

loop_
_geom_torsion_atom_site_label_1
_geom_torsion_atom_site_label_2
_geom_torsion_atom_site_label_3
_geom_torsion_atom_site_label_4
_geom_torsion
_geom_torsion_publ_flag
C2 C1 C6 C5 0.59(16) no
C2 C1 C6 C38 -178.73(9) no
C6 C1 C2 C3 -0.60(15) no
C6 C1 C2 C12 178.89(9) no
C1 C2 C3 C4 0.11(16) no
C1 C2 C12 C7 39.50(14) no
C1 C2 C12 C11 -142.09(10) no
C3 C2 C12 C7 -141.01(10) no
C3 C2 C12 C11 37.40(14) no
C12 C2 C3 C4 -179.40(9) no
C2 C3 C4 C5 0.38(18) no
C3 C4 C5 C6 -0.39(18) no
C4 C5 C6 C1 -0.09(18) no
C4 C5 C6 C38 179.25(10) no
C1 C6 C38 C37 -32.87(17) no
C1 C6 C38 C39 147.22(11) no
C5 C6 C38 C37 147.82(11) no
C5 C6 C38 C39 -32.09(16) no
C8 C7 C12 C2 177.08(8) no
C8 C7 C12 C11 -1.35(15) no
C12 C7 C8 C9 1.12(15) no
C12 C7 C8 C18 -173.97(8) no
C7 C8 C9 C10 0.15(16) no
C7 C8 C18 C13 17.12(15) no
C7 C8 C18 C17 -168.04(9) no
C9 C8 C18 C13 -157.85(9) no
C9 C8 C18 C17 17.00(15) no
C18 C8 C9 C10 175.30(9) no
C8 C9 C10 C11 -1.18(17) no
C9 C10 C11 C12 0.95(17) no
C10 C11 C12 C2 -178.16(9) no
C10 C11 C12 C7 0.29(16) no
C14 C13 C18 C8 171.29(9) no
C14 C13 C18 C17 -3.74(15) no
C18 C13 C14 C15 0.80(16) no
C18 C13 C14 C24 -177.26(9) no
C13 C14 C15 C16 2.21(16) no
C13 C14 C24 C19 -57.42(14) no
C13 C14 C24 C23 122.17(11) no
C15 C14 C24 C19 124.57(11) no
C15 C14 C24 C23 -55.85(15) no
C24 C14 C15 C16 -179.77(9) no
C14 C15 C16 C17 -2.19(17) no
C15 C16 C17 C18 -0.86(17) no
C16 C17 C18 C8 -171.25(9) no
C16 C17 C18 C13 3.75(16) no
C20 C19 C24 C14 -178.72(10) no
C20 C19 C24 C23 1.70(17) no
C24 C19 C20 C21 -3.25(17) no
C24 C19 C20 C30 174.98(10) no
C19 C20 C21 C22 1.99(17) no
C19 C20 C30 C25 36.88(16) no
C19 C20 C30 C29 -142.60(10) no
C21 C20 C30 C25 -144.93(10) no
C21 C20 C30 C29 35.60(16) no
C30 C20 C21 C22 -176.25(10) no
C20 C21 C22 C23 0.80(18) no
C21 C22 C23 C24 -2.40(18) no
C22 C23 C24 C14 -178.43(10) no
C22 C23 C24 C19 1.16(17) no
C26 C25 C30 C20 179.52(9) no
C26 C25 C30 C29 -1.00(16) no
C30 C25 C26 C27 -2.03(16) no
C30 C25 C26 C36 175.34(9) no
C25 C26 C27 C28 3.11(16) no
C25 C26 C36 C31 37.31(15) no
C25 C26 C36 C35 -141.34(10) no
C27 C26 C36 C31 -145.37(10) no
C27 C26 C36 C35 35.97(15) no
C36 C26 C27 C28 -174.28(9) no
C26 C27 C28 C29 -1.15(16) no
C27 C28 C29 C30 -1.99(16) no
C28 C29 C30 C20 -177.48(9) no
C28 C29 C30 C25 3.03(16) no
C32 C31 C36 C26 -178.68(9) no
C32 C31 C36 C35 -0.00(15) no
C36 C31 C32 C33 -0.20(15) no
C36 C31 C32 C42 178.52(9) no
C31 C32 C33 C34 0.16(15) no
C31 C32 C42 C37 -35.37(14) no
C31 C32 C42 C41 146.44(9) no
C33 C32 C42 C37 143.34(9) no
C33 C32 C42 C41 -34.85(14) no
C42 C32 C33 C34 -178.58(9) no
C32 C33 C34 C35 0.07(16) no
C33 C34 C35 C36 -0.28(16) no
C34 C35 C36 C26 178.94(9) no
C34 C35 C36 C31 0.24(15) no
C38 C37 C42 C32 -176.56(9) no
C38 C37 C42 C41 1.64(15) no
C42 C37 C38 C6 179.56(9) no
C42 C37 C38 C39 -0.52(15) no
C6 C38 C39 C40 178.79(9) no
C37 C38 C39 C40 -1.12(16) no
C38 C39 C40 C41 1.62(17) no
C39 C40 C41 C42 -0.46(17) no
C40 C41 C42 C32 177.10(9) no
C40 C41 C42 C37 -1.15(16) no
C102 C101 C106 C105 1.79(16) no
C102 C101 C106 C138 -177.83(9) no
C106 C101 C102 C103 0.06(16) no
C106 C101 C102 C112 -179.45(9) no
C101 C102 C103 C104 -1.95(16) no
C101 C102 C112 C107 51.22(15) no
C101 C102 C112 C111 -130.43(11) no
C103 C102 C112 C107 -128.28(12) no
C103 C102 C112 C111 50.07(15) no
C112 C102 C103 C104 177.56(9) no
C102 C103 C104 C105 1.95(17) no
C103 C104 C105 C106 -0.04(18) no
C104 C105 C106 C101 -1.80(17) no
C104 C105 C106 C138 177.83(10) no
C101 C106 C138 C137 -25.39(16) no
C101 C106 C138 C139 154.38(10) no
C105 C106 C138 C137 154.99(10) no
C105 C106 C138 C139 -25.24(16) no
C108 C107 C112 C102 177.24(10) no
C108 C107 C112 C111 -1.14(17) no
C112 C107 C108 C109 3.89(17) no
C112 C107 C108 C118 -171.48(10) no
C107 C108 C109 C110 -3.18(19) no
C107 C108 C118 C113 -1.09(17) no
C107 C108 C118 C117 173.87(10) no
C109 C108 C118 C113 -176.25(11) no
C109 C108 C118 C117 -1.28(18) no
C118 C108 C109 C110 172.18(11) no
C108 C109 C110 C111 -0.3(2) no
C109 C110 C111 C112 3.1(2) no
C110 C111 C112 C102 179.20(12) no
C110 C111 C112 C107 -2.44(19) no
C114 C113 C118 C108 172.14(11) no
C114 C113 C118 C117 -3.02(18) no
C118 C113 C114 C115 0.4(2) no
C118 C113 C114 C124 178.80(11) no
C113 C114 C115 C116 2.5(2) no
C113 C114 C124 C119 -49.99(18) no
C113 C114 C124 C123 132.16(13) no
C115 C114 C124 C119 128.43(13) no
C115 C114 C124 C123 -49.42(19) no
C124 C114 C115 C116 -175.91(11) no
C114 C115 C116 C117 -2.7(2) no
C115 C116 C117 C118 -0.1(2) no
C116 C117 C118 C108 -172.30(12) no
C116 C117 C118 C113 2.9(2) no
C120 C119 C124 C114 -177.05(11) no
C120 C119 C124 C123 0.9(2) no
C124 C119 C120 C121 -2.62(19) no
C124 C119 C120 C130 174.31(11) no
C119 C120 C121 C122 2.10(19) no
C119 C120 C130 C125 34.75(18) no
C119 C120 C130 C129 -143.77(11) no
C121 C120 C130 C125 -148.44(12) no
C121 C120 C130 C129 33.04(18) no
C130 C120 C121 C122 -174.76(11) no
C120 C121 C122 C123 0.1(2) no
C121 C122 C123 C124 -1.9(2) no
C122 C123 C124 C114 179.28(11) no
C122 C123 C124 C119 1.4(2) no
C126 C125 C130 C120 -178.39(10) no
C126 C125 C130 C129 0.15(18) no
C130 C125 C126 C127 0.30(18) no
C130 C125 C126 C136 -175.83(10) no
C125 C126 C127 C128 -0.62(18) no
C125 C126 C136 C131 30.66(17) no
C125 C126 C136 C135 -153.51(11) no
C127 C126 C136 C131 -145.40(11) no
C127 C126 C136 C135 30.44(17) no
C136 C126 C127 C128 175.58(10) no
C126 C127 C128 C129 0.5(2) no
C127 C128 C129 C130 -0.0(2) no
C128 C129 C130 C120 178.25(11) no
C128 C129 C130 C125 -0.29(19) no
C132 C131 C136 C126 171.77(10) no
C132 C131 C136 C135 -4.15(17) no
C136 C131 C132 C133 1.88(16) no
C136 C131 C132 C142 -178.31(9) no
C131 C132 C133 C134 1.54(16) no
C131 C132 C142 C137 -37.44(15) no
C131 C132 C142 C141 142.97(10) no
C133 C132 C142 C137 142.37(10) no
C133 C132 C142 C141 -37.22(15) no
C142 C132 C133 C134 -178.27(9) no
C132 C133 C134 C135 -2.61(17) no
C133 C134 C135 C136 0.25(17) no
C134 C135 C136 C126 -172.88(10) no
C134 C135 C136 C131 3.06(17) no
C138 C137 C142 C132 -178.48(9) no
C138 C137 C142 C141 1.11(16) no
C142 C137 C138 C106 179.65(9) no
C142 C137 C138 C139 -0.13(16) no
C106 C138 C139 C140 179.22(9) no
C137 C138 C139 C140 -1.00(17) no
C138 C139 C140 C141 1.14(18) no
C139 C140 C141 C142 -0.12(18) no
C140 C141 C142 C132 178.61(10) no
C140 C141 C142 C137 -0.99(17) no
